data_4074229
loop_
_publ_author_name
'Goicoechea, Jose M.'
'Sevov, Slavi C.'

_publ_section_title
;
 Organozinc Derivatives of Deltahedral Zintl Ions:&#x00A0; Synthesis and
 Characterization ofcloso-[E9Zn(C6H5)]3-(E = Si, Ge, Sn, Pb)
;
_journal_issue 19
_journal_name_full Organometallics
_journal_page_first 4530
_journal_paper_doi 10.1021/om060481g
_journal_volume 25
_journal_year 2006
_chemical_formula_moiety '6(C18 H36 K N2 O6), 2(C6 H5 Pb9 Zn), C7 H8, 2(C2 H8 N2)'
_chemical_formula_sum 'C131 H250 K6 N16 O36 Pb18 Zn2'
_chemical_formula_weight 6720.23
_chemical_name_systematic
; 
 (K-crypt)6[Pb9Zn(C6H5)]2*2en*tol
;
_space_group_IT_number 2
_symmetry_cell_setting triclinic
_symmetry_space_group_name_Hall '-P 1'
_symmetry_space_group_name_H-M 'P -1'
_atom_sites_solution_hydrogens geom
_atom_sites_solution_primary direct
_atom_sites_solution_secondary difmap
_audit_creation_method SHELXL-97
_cell_angle_alpha 87.793(2)
_cell_angle_beta 74.942(2)
_cell_angle_gamma 89.428(2)
_cell_formula_units_Z 2
_cell_length_a 15.8267(4)
_cell_length_b 22.4460(7)
_cell_length_c 27.5057(8)
_cell_measurement_temperature 100(2)
_cell_volume 9428.8(5)
_computing_cell_refinement 'APEX2/SAINT (Bruker, 2004)'
_computing_data_collection 'APEX2 (Bruker, 2004)'
_computing_data_reduction 'SAINT/XPREP (Bruker, 2004; Sheldrick, 2003)'
_computing_molecular_graphics 'XP (Sheldrick, 1998)'
_computing_publication_material 'XCIF (Sheldrick, 2001)'
_computing_structure_refinement 'SHELXL-97 (Sheldrick, 1997)'
_computing_structure_solution 'SHELXS-97 (Sheldrick, 1990)'
_diffrn_ambient_temperature 100(2)
_diffrn_measured_fraction_theta_full 0.999
_diffrn_measured_fraction_theta_max 0.999
_diffrn_measurement_device_type 'CCD area detector'
_diffrn_measurement_method 'phi and omega scans'
_diffrn_radiation_monochromator graphite
_diffrn_radiation_source 'fine-focus sealed tube'
_diffrn_radiation_type MoK\a
_diffrn_radiation_wavelength 0.71073
_diffrn_reflns_av_R_equivalents 0.0781
_diffrn_reflns_av_sigmaI/netI 0.0570
_diffrn_reflns_limit_h_max 18
_diffrn_reflns_limit_h_min -18
_diffrn_reflns_limit_k_max 26
_diffrn_reflns_limit_k_min -26
_diffrn_reflns_limit_l_max 32
_diffrn_reflns_limit_l_min -32
_diffrn_reflns_number 252039
_diffrn_reflns_theta_full 25.00
_diffrn_reflns_theta_max 25.00
_diffrn_reflns_theta_min 0.77
_exptl_absorpt_coefficient_mu 16.447
_exptl_absorpt_correction_T_max 0.2429
_exptl_absorpt_correction_T_min 0.0493
_exptl_absorpt_correction_type multi-scan
_exptl_absorpt_process_details 'Blessing, R.H. (1995) Acta Cryst. A51, 33-38'
_exptl_crystal_colour black
_exptl_crystal_density_diffrn 2.367
_exptl_crystal_density_method 'not measured'
_exptl_crystal_description brick
_exptl_crystal_F_000 6172
_exptl_crystal_size_max 0.28
_exptl_crystal_size_mid 0.16
_exptl_crystal_size_min 0.12
_refine_diff_density_max 3.555
_refine_diff_density_min -3.788
_refine_diff_density_rms 0.295
_refine_ls_extinction_method none
_refine_ls_goodness_of_fit_ref 1.066
_refine_ls_hydrogen_treatment constr
_refine_ls_matrix_type full
_refine_ls_number_parameters 1883
_refine_ls_number_reflns 33188
_refine_ls_number_restraints 63
_refine_ls_restrained_S_all 1.071
_refine_ls_R_factor_all 0.0657
_refine_ls_R_factor_gt 0.0416
_refine_ls_shift/su_max 0.003
_refine_ls_shift/su_mean 0.000
_refine_ls_structure_factor_coef Fsqd
_refine_ls_weighting_details 'calc w=1/[\s^2^(Fo^2^)+(0.0619P)^2^+0.0000P] where P=(Fo^2^+2Fc^2^)/3'
_refine_ls_weighting_scheme calc
_refine_ls_wR_factor_gt 0.1011
_refine_ls_wR_factor_ref 0.1090
_reflns_number_gt 25459
_reflns_number_total 33188
_reflns_threshold_expression >2sigma(I)
_cod_data_source_file om060481gsi20060726_034836.cif
_cod_data_source_block '[Pb9ZnPh]3-'
_cod_depositor_comments
;
The following automatic conversions were performed:

'_symmetry_cell_setting' value 'Triclinic' changed to 'triclinic'
according to /home/saulius/struct/CIF-dictionaries/cif_core.dic
dictionary named 'cif_core.dic' version 2.4.1 from 2010-06-29.

Automatic conversion script
Id: cif_fix_values 1715 2011-07-08 13:25:40Z adriana 
;
_cod_original_sg_symbol_H-M P-1
_cod_database_code 4074229

loop_
_symmetry_equiv_pos_as_xyz
'x, y, z'
'-x, -y, -z'

loop_
_atom_site_label
_atom_site_type_symbol
_atom_site_fract_x
_atom_site_fract_y
_atom_site_fract_z
_atom_site_U_iso_or_equiv
_atom_site_adp_type
_atom_site_occupancy
_atom_site_symmetry_multiplicity
_atom_site_calc_flag
_atom_site_refinement_flags
Zn11 Zn 0.73365(8) 0.14837(6) 0.64490(4) 0.0214(3) Uani 1 1 d .
Pb11 Pb 0.58115(3) 0.377595(18) 0.582194(15) 0.02007(10) Uani 1 1 d .
Pb12 Pb 0.63043(2) 0.262870(18) 0.524036(14) 0.01766(10) Uani 1 1 d .
Pb13 Pb 0.49059(2) 0.268184(19) 0.641136(15) 0.01963(10) Uani 1 1 d .
Pb14 Pb 0.64470(3) 0.348279(19) 0.676832(14) 0.02039(10) Uani 1 1 d .
Pb15 Pb 0.77447(2) 0.341525(18) 0.561687(14) 0.01754(9) Uani 1 1 d .
Pb16 Pb 0.59524(2) 0.156763(18) 0.598958(14) 0.01812(10) Uani 1 1 d .
Pb17 Pb 0.60396(3) 0.216506(19) 0.706826(14) 0.01968(10) Uani 1 1 d .
Pb18 Pb 0.80200(2) 0.263174(18) 0.652190(14) 0.01745(9) Uani 1 1 d .
Pb19 Pb 0.79273(2) 0.206370(18) 0.548482(14) 0.01731(9) Uani 1 1 d .
C11 C 0.7739(7) 0.0669(5) 0.6609(4) 0.025(3) Uani 1 1 d .
C12 C 0.7915(6) 0.0510(5) 0.7066(4) 0.022(2) Uani 1 1 d .
H12 H 0.7816 0.0795 0.7321 0.026 Uiso 1 1 calc R
C13 C 0.8227(7) -0.0047(5) 0.7164(4) 0.025(3) Uani 1 1 d .
H13 H 0.8343 -0.0135 0.7481 0.030 Uiso 1 1 calc R
C14 C 0.8372(7) -0.0475(6) 0.6807(5) 0.035(3) Uani 1 1 d .
H14 H 0.8566 -0.0863 0.6876 0.042 Uiso 1 1 calc R
C15 C 0.8223(8) -0.0317(6) 0.6336(4) 0.033(3) Uani 1 1 d .
H15 H 0.8330 -0.0596 0.6076 0.039 Uiso 1 1 calc R
C16 C 0.7924(7) 0.0241(5) 0.6256(4) 0.026(3) Uani 1 1 d .
H16 H 0.7839 0.0339 0.5932 0.031 Uiso 1 1 calc R
Zn21 Zn 0.22575(8) 0.23960(6) 0.98442(4) 0.0212(3) Uani 1 1 d .
Pb21 Pb 0.14448(3) 0.22741(2) 1.211441(14) 0.02458(11) Uani 1 1 d .
Pb22 Pb 0.17867(3) 0.336192(19) 1.138448(15) 0.02121(10) Uani 1 1 d .
Pb23 Pb 0.02210(2) 0.234696(18) 1.142198(14) 0.01757(9) Uani 1 1 d .
Pb24 Pb 0.16984(2) 0.126797(18) 1.137738(14) 0.01808(10) Uani 1 1 d .
Pb25 Pb 0.32307(3) 0.226328(19) 1.133356(15) 0.02056(10) Uani 1 1 d .
Pb26 Pb 0.10360(3) 0.312557(19) 1.048049(14) 0.01948(10) Uani 1 1 d .
Pb27 Pb 0.09919(2) 0.164416(18) 1.047459(14) 0.01773(10) Uani 1 1 d .
Pb28 Pb 0.30803(2) 0.160139(19) 1.039637(14) 0.01935(10) Uani 1 1 d .
Pb29 Pb 0.31462(3) 0.305664(19) 1.041316(14) 0.01895(10) Uani 1 1 d .
C21 C 0.2548(6) 0.2446(5) 0.9098(4) 0.019(2) Uani 1 1 d .
C22 C 0.3345(7) 0.2218(5) 0.8799(4) 0.025(3) Uani 1 1 d .
H22 H 0.3731 0.2025 0.8968 0.030 Uiso 1 1 calc R
C23 C 0.3595(7) 0.2258(5) 0.8279(4) 0.027(3) Uani 1 1 d .
H23 H 0.4150 0.2113 0.8099 0.032 Uiso 1 1 calc R
C24 C 0.3014(7) 0.2516(5) 0.8019(4) 0.023(3) Uani 1 1 d .
H24 H 0.3171 0.2551 0.7662 0.028 Uiso 1 1 calc R
C25 C 0.2233(8) 0.2711(5) 0.8287(4) 0.027(3) Uani 1 1 d .
H25 H 0.1825 0.2864 0.8115 0.033 Uiso 1 1 calc R
C26 C 0.2007(7) 0.2694(5) 0.8815(4) 0.022(2) Uani 1 1 d .
H26 H 0.1461 0.2858 0.8988 0.026 Uiso 1 1 calc R
K1 K 0.77274(14) 0.20034(11) 0.90722(8) 0.0197(5) Uani 1 1 d .
N11 N 0.9438(5) 0.1839(4) 0.9228(3) 0.021(2) Uani 1 1 d .
N12 N 0.6023(5) 0.2205(4) 0.8880(3) 0.022(2) Uani 1 1 d .
O11 O 0.8055(4) 0.2267(3) 0.9958(2) 0.0235(18) Uani 1 1 d .
O12 O 0.6372(4) 0.2368(3) 0.9879(3) 0.0255(18) Uani 1 1 d .
O13 O 0.8451(5) 0.0899(3) 0.9071(3) 0.0300(19) Uani 1 1 d .
O14 O 0.6902(5) 0.1028(3) 0.8791(3) 0.0254(18) Uani 1 1 d .
O15 O 0.9173(5) 0.2335(4) 0.8300(3) 0.0305(19) Uani 1 1 d .
O16 O 0.7615(5) 0.2959(3) 0.8428(3) 0.0289(19) Uani 1 1 d .
C101 C 0.9572(7) 0.2352(5) 0.9526(4) 0.023(3) Uani 1 1 d .
H10A H 0.9542 0.2727 0.9330 0.028 Uiso 1 1 calc R
H10B H 1.0162 0.2324 0.9585 0.028 Uiso 1 1 calc R
C102 C 0.8894(7) 0.2371(5) 1.0030(4) 0.027(3) Uani 1 1 d .
H10C H 0.9028 0.2063 1.0266 0.033 Uiso 1 1 calc R
H10D H 0.8907 0.2766 1.0177 0.033 Uiso 1 1 calc R
C103 C 0.7376(7) 0.2400(5) 1.0378(4) 0.026(3) Uani 1 1 d .
H10E H 0.7316 0.2837 1.0406 0.031 Uiso 1 1 calc R
H10F H 0.7510 0.2232 1.0688 0.031 Uiso 1 1 calc R
C104 C 0.6541(6) 0.2141(5) 1.0324(4) 0.022(3) Uani 1 1 d .
H10G H 0.6589 0.1701 1.0316 0.027 Uiso 1 1 calc R
H10H H 0.6055 0.2243 1.0616 0.027 Uiso 1 1 calc R
C105 C 0.5549(7) 0.2180(5) 0.9813(4) 0.027(3) Uani 1 1 d .
H10I H 0.5069 0.2300 1.0102 0.033 Uiso 1 1 calc R
H10J H 0.5539 0.1740 0.9796 0.033 Uiso 1 1 calc R
C106 C 0.5429(7) 0.2468(6) 0.9330(4) 0.030(3) Uani 1 1 d .
H10K H 0.4815 0.2415 0.9317 0.036 Uiso 1 1 calc R
H10L H 0.5545 0.2901 0.9326 0.036 Uiso 1 1 calc R
C107 C 0.9436(7) 0.1268(5) 0.9509(4) 0.024(3) Uani 1 1 d .
H10M H 0.9012 0.1292 0.9843 0.029 Uiso 1 1 calc R
H10N H 1.0024 0.1202 0.9566 0.029 Uiso 1 1 calc R
C108 C 0.9204(6) 0.0745(5) 0.9244(4) 0.021(2) Uani 1 1 d .
H10O H 0.9700 0.0647 0.8955 0.025 Uiso 1 1 calc R
H10P H 0.9078 0.0392 0.9478 0.025 Uiso 1 1 calc R
C109 C 0.8074(7) 0.0407(5) 0.8900(4) 0.024(3) Uani 1 1 d .
H10Q H 0.7685 0.0187 0.9190 0.028 Uiso 1 1 calc R
H10R H 0.8539 0.0132 0.8727 0.028 Uiso 1 1 calc R
C110 C 0.7558(7) 0.0631(5) 0.8542(4) 0.028(3) Uani 1 1 d .
H11A H 0.7953 0.0838 0.8247 0.034 Uiso 1 1 calc R
H11B H 0.7285 0.0291 0.8422 0.034 Uiso 1 1 calc R
C111 C 0.6362(7) 0.1245(5) 0.8477(4) 0.031(3) Uani 1 1 d .
H11C H 0.6088 0.0904 0.8356 0.037 Uiso 1 1 calc R
H11D H 0.6724 0.1468 0.8179 0.037 Uiso 1 1 calc R
C112 C 0.5675(7) 0.1639(5) 0.8766(4) 0.026(3) Uani 1 1 d .
H11E H 0.5240 0.1723 0.8570 0.032 Uiso 1 1 calc R
H11F H 0.5369 0.1429 0.9085 0.032 Uiso 1 1 calc R
C113 C 1.0102(7) 0.1854(5) 0.8732(4) 0.026(3) Uani 1 1 d .
H11G H 1.0057 0.1480 0.8561 0.032 Uiso 1 1 calc R
H11H H 1.0692 0.1866 0.8792 0.032 Uiso 1 1 calc R
C114 C 1.0012(7) 0.2374(5) 0.8386(4) 0.026(3) Uani 1 1 d .
H11I H 1.0074 0.2755 0.8544 0.032 Uiso 1 1 calc R
H11J H 1.0470 0.2357 0.8064 0.032 Uiso 1 1 calc R
C115 C 0.9061(8) 0.2793(6) 0.7940(4) 0.037(3) Uani 1 1 d .
H11K H 0.9433 0.2709 0.7601 0.044 Uiso 1 1 calc R
H11L H 0.9229 0.3186 0.8037 0.044 Uiso 1 1 calc R
C116 C 0.8108(8) 0.2795(6) 0.7939(4) 0.034(3) Uani 1 1 d .
H11M H 0.8007 0.3085 0.7679 0.041 Uiso 1 1 calc R
H11N H 0.7930 0.2394 0.7863 0.041 Uiso 1 1 calc R
C117 C 0.6728(8) 0.3138(6) 0.8451(4) 0.036(3) Uani 1 1 d .
H11O H 0.6733 0.3418 0.8163 0.043 Uiso 1 1 calc R
H11P H 0.6493 0.3356 0.8764 0.043 Uiso 1 1 calc R
C118 C 0.6130(7) 0.2632(5) 0.8441(4) 0.033(3) Uani 1 1 d .
H11Q H 0.5549 0.2794 0.8434 0.040 Uiso 1 1 calc R
H11R H 0.6362 0.2416 0.8128 0.040 Uiso 1 1 calc R
K2 K 0.14661(14) 0.01017(10) 0.65447(8) 0.0181(5) Uani 1 1 d .
N21 N 0.2227(6) -0.1103(4) 0.6163(3) 0.024(2) Uani 1 1 d .
N22 N 0.0724(5) 0.1301(4) 0.6947(3) 0.0175(19) Uani 1 1 d .
O21 O 0.3260(4) -0.0036(3) 0.6158(2) 0.0212(17) Uani 1 1 d .
O22 O 0.2593(4) 0.1036(3) 0.6652(2) 0.0183(16) Uani 1 1 d .
O23 O 0.1219(4) -0.0937(3) 0.7198(2) 0.0241(17) Uani 1 1 d .
O24 O 0.0373(4) 0.0162(3) 0.7510(2) 0.0197(16) Uani 1 1 d .
O25 O 0.1122(5) -0.0337(3) 0.5684(3) 0.0289(19) Uani 1 1 d .
O26 O 0.0627(4) 0.0865(3) 0.5953(2) 0.0210(17) Uani 1 1 d .
C201 C 0.3168(7) -0.1038(6) 0.5922(4) 0.030(3) Uani 1 1 d .
H20A H 0.3248 -0.0886 0.5570 0.036 Uiso 1 1 calc R
H20B H 0.3451 -0.1434 0.5912 0.036 Uiso 1 1 calc R
C202 C 0.3608(7) -0.0623(5) 0.6191(4) 0.027(3) Uani 1 1 d .
H20C H 0.3505 -0.0757 0.6549 0.033 Uiso 1 1 calc R
H20D H 0.4247 -0.0620 0.6036 0.033 Uiso 1 1 calc R
C203 C 0.3786(6) 0.0392(5) 0.6325(4) 0.019(2) Uani 1 1 d .
H20E H 0.4396 0.0381 0.6114 0.022 Uiso 1 1 calc R
H20F H 0.3789 0.0297 0.6679 0.022 Uiso 1 1 calc R
C204 C 0.3407(6) 0.0989(5) 0.6283(4) 0.020(2) Uani 1 1 d .
H20G H 0.3816 0.1298 0.6333 0.024 Uiso 1 1 calc R
H20H H 0.3316 0.1055 0.5942 0.024 Uiso 1 1 calc R
C205 C 0.2275(6) 0.1635(5) 0.6682(4) 0.020(2) Uani 1 1 d .
H20I H 0.2195 0.1775 0.6351 0.023 Uiso 1 1 calc R
H20J H 0.2702 0.1900 0.6772 0.023 Uiso 1 1 calc R
C206 C 0.1414(6) 0.1655(5) 0.7075(4) 0.018(2) Uani 1 1 d .
H20K H 0.1499 0.1501 0.7402 0.021 Uiso 1 1 calc R
H20L H 0.1219 0.2074 0.7116 0.021 Uiso 1 1 calc R
C207 C 0.2087(7) -0.1555(5) 0.6581(4) 0.024(3) Uani 1 1 d .
H20M H 0.2566 -0.1522 0.6750 0.028 Uiso 1 1 calc R
H20N H 0.2124 -0.1956 0.6439 0.028 Uiso 1 1 calc R
C208 C 0.1229(8) -0.1502(5) 0.6969(4) 0.030(3) Uani 1 1 d .
H20O H 0.0739 -0.1525 0.6808 0.036 Uiso 1 1 calc R
H20P H 0.1165 -0.1830 0.7226 0.036 Uiso 1 1 calc R
C209 C 0.0446(7) -0.0892(5) 0.7609(4) 0.031(3) Uani 1 1 d .
H20Q H 0.0424 -0.1228 0.7856 0.037 Uiso 1 1 calc R
H20R H -0.0084 -0.0909 0.7483 0.037 Uiso 1 1 calc R
C210 C 0.0476(7) -0.0317(5) 0.7854(4) 0.022(3) Uani 1 1 d .
H21A H 0.0001 -0.0303 0.8169 0.027 Uiso 1 1 calc R
H21B H 0.1042 -0.0277 0.7940 0.027 Uiso 1 1 calc R
C211 C 0.0208(7) 0.0709(5) 0.7754(4) 0.025(3) Uani 1 1 d .
H21C H 0.0728 0.0831 0.7863 0.029 Uiso 1 1 calc R
H21D H -0.0292 0.0665 0.8056 0.029 Uiso 1 1 calc R
C212 C -0.0002(6) 0.1186(5) 0.7388(4) 0.020(2) Uani 1 1 d .
H21E H -0.0515 0.1055 0.7277 0.024 Uiso 1 1 calc R
H21F H -0.0160 0.1561 0.7568 0.024 Uiso 1 1 calc R
C213 C 0.1769(8) -0.1287(5) 0.5794(4) 0.031(3) Uani 1 1 d .
H21G H 0.1179 -0.1434 0.5974 0.037 Uiso 1 1 calc R
H21H H 0.2093 -0.1621 0.5604 0.037 Uiso 1 1 calc R
C214 C 0.1679(8) -0.0791(5) 0.5428(4) 0.034(3) Uani 1 1 d .
H21I H 0.2263 -0.0622 0.5263 0.041 Uiso 1 1 calc R
H21J H 0.1431 -0.0950 0.5163 0.041 Uiso 1 1 calc R
C215 C 0.0976(8) 0.0117(5) 0.5341(4) 0.029(3) Uani 1 1 d .
H21K H 0.0773 -0.0060 0.5067 0.035 Uiso 1 1 calc R
H21L H 0.1523 0.0340 0.5190 0.035 Uiso 1 1 calc R
C216 C 0.0278(7) 0.0531(6) 0.5640(4) 0.031(3) Uani 1 1 d .
H21M H 0.0059 0.0800 0.5406 0.038 Uiso 1 1 calc R
H21N H -0.0221 0.0293 0.5844 0.038 Uiso 1 1 calc R
C217 C -0.0037(7) 0.1215(5) 0.6269(4) 0.023(3) Uani 1 1 d .
H21O H -0.0466 0.0951 0.6503 0.027 Uiso 1 1 calc R
H21P H -0.0351 0.1453 0.6059 0.027 Uiso 1 1 calc R
C218 C 0.0370(7) 0.1625(5) 0.6563(4) 0.020(2) Uani 1 1 d .
H21Q H 0.0849 0.1852 0.6328 0.024 Uiso 1 1 calc R
H21R H -0.0075 0.1915 0.6733 0.024 Uiso 1 1 calc R
K3 K 0.23978(14) 0.31971(10) 0.43629(8) 0.0163(5) Uani 1 1 d .
N31 N 0.1186(5) 0.2239(4) 0.4721(3) 0.022(2) Uani 1 1 d .
N32 N 0.3635(5) 0.4135(4) 0.3991(3) 0.021(2) Uani 1 1 d .
O31 O 0.2831(4) 0.2314(3) 0.4971(2) 0.0176(16) Uani 1 1 d .
O32 O 0.3696(4) 0.3398(3) 0.4863(2) 0.0189(16) Uani 1 1 d .
O33 O 0.1836(5) 0.2498(3) 0.3669(3) 0.0243(17) Uani 1 1 d .
O34 O 0.3369(5) 0.3163(3) 0.3355(2) 0.0236(17) Uani 1 1 d .
O35 O 0.0849(4) 0.3452(3) 0.5091(3) 0.0251(18) Uani 1 1 d .
O36 O 0.1797(5) 0.4369(3) 0.4495(2) 0.0223(17) Uani 1 1 d U
C301 C 0.1742(7) 0.1727(5) 0.4770(4) 0.021(2) Uani 1 1 d .
H30A H 0.2128 0.1647 0.4433 0.025 Uiso 1 1 calc R
H30B H 0.1363 0.1373 0.4882 0.025 Uiso 1 1 calc R
C302 C 0.2302(7) 0.1798(5) 0.5129(4) 0.026(3) Uani 1 1 d .
H30C H 0.1929 0.1844 0.5476 0.031 Uiso 1 1 calc R
H30D H 0.2677 0.1442 0.5129 0.031 Uiso 1 1 calc R
C303 C 0.3213(7) 0.2501(5) 0.5356(4) 0.021(3) Uani 1 1 d .
H30E H 0.3413 0.2149 0.5524 0.026 Uiso 1 1 calc R
H30F H 0.2773 0.2716 0.5613 0.026 Uiso 1 1 calc R
C304 C 0.3978(7) 0.2905(5) 0.5124(4) 0.023(3) Uani 1 1 d .
H30G H 0.4230 0.3051 0.5391 0.027 Uiso 1 1 calc R
H30H H 0.4437 0.2680 0.4887 0.027 Uiso 1 1 calc R
C305 C 0.4443(7) 0.3736(5) 0.4603(4) 0.026(3) Uani 1 1 d .
H30I H 0.4828 0.3495 0.4340 0.031 Uiso 1 1 calc R
H30J H 0.4781 0.3854 0.4841 0.031 Uiso 1 1 calc R
C306 C 0.4124(7) 0.4281(5) 0.4367(4) 0.026(3) Uani 1 1 d .
H30K H 0.3739 0.4514 0.4635 0.032 Uiso 1 1 calc R
H30L H 0.4633 0.4535 0.4199 0.032 Uiso 1 1 calc R
C307 C 0.0693(8) 0.2130(5) 0.4351(4) 0.034(3) Uani 1 1 d .
H30M H 0.0310 0.2478 0.4336 0.040 Uiso 1 1 calc R
H30N H 0.0310 0.1780 0.4471 0.040 Uiso 1 1 calc R
C308 C 0.1235(8) 0.2022(5) 0.3832(4) 0.036(3) Uani 1 1 d .
H30O H 0.1557 0.1642 0.3830 0.043 Uiso 1 1 calc R
H30P H 0.0854 0.1994 0.3600 0.043 Uiso 1 1 calc R
C309 C 0.2519(8) 0.2345(5) 0.3243(4) 0.033(3) Uani 1 1 d .
H30Q H 0.2273 0.2138 0.3000 0.039 Uiso 1 1 calc R
H30R H 0.2938 0.2073 0.3351 0.039 Uiso 1 1 calc R
C310 C 0.2979(8) 0.2895(6) 0.3000(4) 0.032(3) Uani 1 1 d .
H31A H 0.3437 0.2797 0.2693 0.038 Uiso 1 1 calc R
H31B H 0.2560 0.3176 0.2902 0.038 Uiso 1 1 calc R
C311 C 0.3809(8) 0.3700(6) 0.3144(4) 0.034(3) Uani 1 1 d .
H31C H 0.3386 0.3993 0.3066 0.041 Uiso 1 1 calc R
H31D H 0.4255 0.3619 0.2827 0.041 Uiso 1 1 calc R
C312 C 0.4237(7) 0.3947(6) 0.3518(4) 0.033(3) Uani 1 1 d .
H31E H 0.4637 0.3640 0.3601 0.039 Uiso 1 1 calc R
H31F H 0.4598 0.4294 0.3357 0.039 Uiso 1 1 calc R
C313 C 0.0602(7) 0.2402(6) 0.5197(4) 0.029(3) Uani 1 1 d .
H31G H 0.0933 0.2383 0.5457 0.035 Uiso 1 1 calc R
H31H H 0.0129 0.2101 0.5296 0.035 Uiso 1 1 calc R
C314 C 0.0194(7) 0.3006(5) 0.5199(4) 0.027(3) Uani 1 1 d .
H31I H -0.0146 0.3032 0.4943 0.032 Uiso 1 1 calc R
H31J H -0.0213 0.3070 0.5533 0.032 Uiso 1 1 calc R
C315 C 0.0483(7) 0.4031(5) 0.5079(4) 0.029(3) Uani 1 1 d U
H31K H 0.0070 0.4109 0.5408 0.035 Uiso 1 1 calc R
H31L H 0.0159 0.4062 0.4816 0.035 Uiso 1 1 calc R
C316 C 0.1199(8) 0.4470(5) 0.4968(4) 0.029(3) Uani 1 1 d U
H31M H 0.0953 0.4877 0.4964 0.035 Uiso 1 1 calc R
H31N H 0.1512 0.4442 0.5236 0.035 Uiso 1 1 calc R
C317 C 0.2414(8) 0.4838(5) 0.4332(4) 0.032(3) Uani 1 1 d .
H31O H 0.2673 0.4936 0.4611 0.039 Uiso 1 1 calc R
H31P H 0.2113 0.5199 0.4243 0.039 Uiso 1 1 calc R
C318 C 0.3135(7) 0.4663(5) 0.3880(4) 0.023(3) Uani 1 1 d .
H31Q H 0.2875 0.4575 0.3600 0.028 Uiso 1 1 calc R
H31R H 0.3542 0.5004 0.3768 0.028 Uiso 1 1 calc R
K4 K 0.87883(14) 0.48685(10) 0.33162(8) 0.0170(5) Uani 1 1 d .
N41 N 0.9458(6) 0.3607(4) 0.3287(3) 0.024(2) Uani 1 1 d .
N42 N 0.8123(5) 0.6133(4) 0.3357(3) 0.023(2) Uani 1 1 d U
O41 O 1.0513(5) 0.4627(3) 0.3382(3) 0.0263(18) Uani 1 1 d .
O42 O 0.9759(4) 0.5789(3) 0.3600(3) 0.0205(16) Uani 1 1 d .
O43 O 0.8971(5) 0.4227(3) 0.2424(2) 0.0221(17) Uani 1 1 d .
O44 O 0.8597(5) 0.5454(3) 0.2450(3) 0.0281(19) Uani 1 1 d .
O45 O 0.7853(5) 0.4014(3) 0.3993(3) 0.0255(18) Uani 1 1 d .
O46 O 0.7103(5) 0.5145(3) 0.3928(2) 0.0226(17) Uani 1 1 d .
C401 C 1.0394(7) 0.3593(5) 0.3246(4) 0.030(3) Uani 1 1 d .
H40A H 1.0714 0.3659 0.2888 0.036 Uiso 1 1 calc R
H40B H 1.0553 0.3192 0.3357 0.036 Uiso 1 1 calc R
C402 C 1.0679(7) 0.4048(5) 0.3551(4) 0.030(3) Uani 1 1 d .
H40C H 1.0360 0.3987 0.3910 0.036 Uiso 1 1 calc R
H40D H 1.1312 0.4002 0.3522 0.036 Uiso 1 1 calc R
C403 C 1.0862(7) 0.5072(5) 0.3635(4) 0.027(3) Uani 1 1 d .
H40E H 1.1500 0.5013 0.3577 0.032 Uiso 1 1 calc R
H40F H 1.0590 0.5032 0.4002 0.032 Uiso 1 1 calc R
C404 C 1.0689(7) 0.5673(5) 0.3447(4) 0.031(3) Uani 1 1 d .
H40G H 1.1006 0.5975 0.3585 0.037 Uiso 1 1 calc R
H40H H 1.0898 0.5699 0.3075 0.037 Uiso 1 1 calc R
C405 C 0.9575(7) 0.6387(5) 0.3495(4) 0.024(3) Uani 1 1 d .
H40I H 0.9815 0.6483 0.3131 0.029 Uiso 1 1 calc R
H40J H 0.9857 0.6652 0.3685 0.029 Uiso 1 1 calc R
C406 C 0.8591(7) 0.6491(5) 0.3641(4) 0.024(3) Uani 1 1 d .
H40K H 0.8358 0.6394 0.4005 0.029 Uiso 1 1 calc R
H40L H 0.8475 0.6919 0.3583 0.029 Uiso 1 1 calc R
C407 C 0.9280(7) 0.3330(5) 0.2849(4) 0.030(3) Uani 1 1 d .
H40M H 0.8651 0.3230 0.2926 0.036 Uiso 1 1 calc R
H40N H 0.9615 0.2954 0.2786 0.036 Uiso 1 1 calc R
C408 C 0.9517(7) 0.3723(5) 0.2382(4) 0.030(3) Uani 1 1 d .
H40O H 1.0133 0.3853 0.2320 0.036 Uiso 1 1 calc R
H40P H 0.9466 0.3494 0.2091 0.036 Uiso 1 1 calc R
C409 C 0.9218(7) 0.4622(6) 0.1993(4) 0.031(3) Uani 1 1 d .
H40Q H 0.9260 0.4401 0.1683 0.037 Uiso 1 1 calc R
H40R H 0.9797 0.4800 0.1972 0.037 Uiso 1 1 calc R
C410 C 0.8560(8) 0.5091(6) 0.2037(4) 0.036(3) Uani 1 1 d .
H41A H 0.8675 0.5339 0.1721 0.043 Uiso 1 1 calc R
H41B H 0.7971 0.4912 0.2098 0.043 Uiso 1 1 calc R
C411 C 0.8062(8) 0.5964(5) 0.2474(4) 0.034(3) Uani 1 1 d .
H41C H 0.7439 0.5846 0.2586 0.041 Uiso 1 1 calc R
H41D H 0.8167 0.6162 0.2136 0.041 Uiso 1 1 calc R
C412 C 0.8270(8) 0.6385(5) 0.2838(4) 0.035(3) Uani 1 1 d .
H41E H 0.8890 0.6508 0.2714 0.042 Uiso 1 1 calc R
H41F H 0.7904 0.6747 0.2844 0.042 Uiso 1 1 calc R
C413 C 0.8998(8) 0.3293(5) 0.3744(4) 0.032(3) Uani 1 1 d .
H41G H 0.9254 0.3411 0.4019 0.038 Uiso 1 1 calc R
H41H H 0.9103 0.2861 0.3700 0.038 Uiso 1 1 calc R
C414 C 0.8014(7) 0.3396(5) 0.3911(5) 0.034(3) Uani 1 1 d .
H41I H 0.7739 0.3267 0.3648 0.041 Uiso 1 1 calc R
H41J H 0.7758 0.3161 0.4226 0.041 Uiso 1 1 calc R
C415 C 0.6955(7) 0.4113(5) 0.4205(4) 0.030(3) Uani 1 1 d .
H41K H 0.6737 0.3839 0.4501 0.035 Uiso 1 1 calc R
H41L H 0.6622 0.4037 0.3954 0.035 Uiso 1 1 calc R
C416 C 0.6831(7) 0.4751(5) 0.4361(4) 0.026(3) Uani 1 1 d .
H41M H 0.6207 0.4822 0.4530 0.031 Uiso 1 1 calc R
H41N H 0.7179 0.4828 0.4604 0.031 Uiso 1 1 calc R
C417 C 0.6916(7) 0.5745(5) 0.4060(5) 0.033(3) Uani 1 1 d U
H41O H 0.7240 0.5858 0.4306 0.040 Uiso 1 1 calc R
H41P H 0.6283 0.5792 0.4218 0.040 Uiso 1 1 calc R
C418 C 0.7181(7) 0.6136(5) 0.3598(4) 0.028(3) Uani 1 1 d U
H41Q H 0.6866 0.6008 0.3353 0.033 Uiso 1 1 calc R
H41R H 0.6998 0.6550 0.3686 0.033 Uiso 1 1 calc R
K5 K 0.63711(14) 0.45816(10) 0.16066(8) 0.0191(5) Uani 1 1 d .
N51 N 0.6796(5) 0.3360(4) 0.1953(3) 0.0181(19) Uani 1 1 d U
N52 N 0.5966(6) 0.5784(4) 0.1297(3) 0.025(2) Uani 1 1 d .
O51 O 0.6183(4) 0.4290(3) 0.2662(2) 0.0194(16) Uani 1 1 d .
O52 O 0.6097(4) 0.5481(3) 0.2323(2) 0.0201(16) Uani 1 1 d .
O53 O 0.5366(5) 0.3620(3) 0.1482(3) 0.031(2) Uani 1 1 d .
O54 O 0.4791(5) 0.4793(3) 0.1344(3) 0.033(2) Uani 1 1 d .
O55 O 0.8054(5) 0.4096(3) 0.1198(3) 0.0276(18) Uani 1 1 d .
O56 O 0.7554(5) 0.5155(4) 0.0795(3) 0.0306(19) Uani 1 1 d .
C501 C 0.6478(8) 0.3260(5) 0.2500(4) 0.026(3) Uani 1 1 d .
H50A H 0.6770 0.2904 0.2604 0.031 Uiso 1 1 calc R
H50B H 0.5841 0.3180 0.2587 0.031 Uiso 1 1 calc R
C502 C 0.6649(7) 0.3792(5) 0.2787(4) 0.022(3) Uani 1 1 d .
H50C H 0.6456 0.3699 0.3154 0.027 Uiso 1 1 calc R
H50D H 0.7283 0.3881 0.2697 0.027 Uiso 1 1 calc R
C503 C 0.6245(7) 0.4787(4) 0.2957(4) 0.017(2) Uani 1 1 d .
H50E H 0.6864 0.4911 0.2893 0.020 Uiso 1 1 calc R
H50F H 0.6026 0.4675 0.3320 0.020 Uiso 1 1 calc R
C504 C 0.5723(7) 0.5281(5) 0.2824(4) 0.023(3) Uani 1 1 d .
H50G H 0.5116 0.5146 0.2861 0.028 Uiso 1 1 calc R
H50H H 0.5707 0.5612 0.3055 0.028 Uiso 1 1 calc R
C505 C 0.5696(7) 0.6017(5) 0.2192(4) 0.029(3) Uani 1 1 d .
H50I H 0.5752 0.6334 0.2422 0.034 Uiso 1 1 calc R
H50J H 0.5065 0.5945 0.2231 0.034 Uiso 1 1 calc R
C506 C 0.6114(7) 0.6209(5) 0.1670(4) 0.023(3) Uani 1 1 d .
H50K H 0.6751 0.6252 0.1629 0.028 Uiso 1 1 calc R
H50L H 0.5881 0.6605 0.1600 0.028 Uiso 1 1 calc R
C507 C 0.6383(7) 0.2930(5) 0.1697(4) 0.021(2) Uani 1 1 d U
H50M H 0.6431 0.2526 0.1845 0.025 Uiso 1 1 calc R
H50N H 0.6707 0.2930 0.1337 0.025 Uiso 1 1 calc R
C508 C 0.5423(7) 0.3064(5) 0.1736(4) 0.024(3) Uani 1 1 d .
H50O H 0.5166 0.2745 0.1580 0.029 Uiso 1 1 calc R
H50P H 0.5093 0.3082 0.2094 0.029 Uiso 1 1 calc R
C509 C 0.4466(8) 0.3774(5) 0.1526(5) 0.037(3) Uani 1 1 d .
H50Q H 0.4182 0.3882 0.1876 0.045 Uiso 1 1 calc R
H50R H 0.4153 0.3427 0.1446 0.045 Uiso 1 1 calc R
C510 C 0.4410(8) 0.4286(5) 0.1174(5) 0.039(3) Uani 1 1 d .
H51A H 0.4736 0.4196 0.0826 0.047 Uiso 1 1 calc R
H51B H 0.3793 0.4368 0.1179 0.047 Uiso 1 1 calc R
C511 C 0.4765(8) 0.5311(5) 0.1029(5) 0.038(3) Uani 1 1 d .
H51C H 0.4162 0.5377 0.0996 0.045 Uiso 1 1 calc R
H51D H 0.5155 0.5257 0.0688 0.045 Uiso 1 1 calc R
C512 C 0.5062(7) 0.5843(5) 0.1265(4) 0.032(3) Uani 1 1 d .
H51E H 0.5006 0.6208 0.1063 0.039 Uiso 1 1 calc R
H51F H 0.4674 0.5886 0.1608 0.039 Uiso 1 1 calc R
C513 C 0.7757(7) 0.3299(5) 0.1802(4) 0.024(3) Uani 1 1 d .
H51G H 0.7908 0.2879 0.1863 0.029 Uiso 1 1 calc R
H51H H 0.8004 0.3546 0.2023 0.029 Uiso 1 1 calc R
C514 C 0.8189(7) 0.3475(5) 0.1267(4) 0.025(3) Uani 1 1 d .
H51I H 0.8823 0.3387 0.1191 0.029 Uiso 1 1 calc R
H51J H 0.7934 0.3248 0.1038 0.029 Uiso 1 1 calc R
C515 C 0.8438(8) 0.4290(6) 0.0686(4) 0.037(3) Uani 1 1 d .
H51K H 0.8105 0.4124 0.0463 0.044 Uiso 1 1 calc R
H51L H 0.9049 0.4145 0.0577 0.044 Uiso 1 1 calc R
C516 C 0.8423(8) 0.4954(6) 0.0648(4) 0.036(3) Uani 1 1 d .
H51M H 0.8761 0.5119 0.0868 0.043 Uiso 1 1 calc R
H51N H 0.8697 0.5092 0.0297 0.043 Uiso 1 1 calc R
C517 C 0.7491(8) 0.5790(5) 0.0742(4) 0.039(3) Uani 1 1 d .
H51O H 0.7855 0.5931 0.0409 0.047 Uiso 1 1 calc R
H51P H 0.7706 0.5981 0.1006 0.047 Uiso 1 1 calc R
C518 C 0.6559(8) 0.5953(6) 0.0793(4) 0.036(3) Uani 1 1 d .
H51Q H 0.6353 0.5755 0.0529 0.043 Uiso 1 1 calc R
H51R H 0.6521 0.6389 0.0733 0.043 Uiso 1 1 calc R
K6 K 0.61790(14) 0.02896(10) 0.16224(8) 0.0163(5) Uani 1 1 d .
N61 N 0.4586(6) 0.0720(4) 0.2371(3) 0.022(2) Uani 1 1 d .
N62 N 0.7731(5) -0.0123(4) 0.0820(3) 0.019(2) Uani 1 1 d .
O61 O 0.6293(4) 0.1355(3) 0.2104(2) 0.0209(17) Uani 1 1 d .
O62 O 0.7833(4) 0.0823(3) 0.1482(2) 0.0210(17) Uani 1 1 d .
O63 O 0.5530(4) -0.0326(3) 0.2550(2) 0.0213(17) Uani 1 1 d .
O64 O 0.6869(4) -0.0800(3) 0.1750(2) 0.0207(17) Uani 1 1 d .
O65 O 0.4572(5) 0.0199(3) 0.1385(3) 0.0260(18) Uani 1 1 d .
O66 O 0.6164(5) 0.0476(4) 0.0594(3) 0.0271(19) Uani 1 1 d .
C601 C 0.4740(7) 0.1348(5) 0.2441(4) 0.023(3) Uani 1 1 d .
H60A H 0.4273 0.1490 0.2727 0.027 Uiso 1 1 calc R
H60B H 0.4701 0.1583 0.2135 0.027 Uiso 1 1 calc R
C602 C 0.5601(7) 0.1461(5) 0.2539(4) 0.025(3) Uani 1 1 d .
H60C H 0.5628 0.1880 0.2636 0.030 Uiso 1 1 calc R
H60D H 0.5672 0.1197 0.2822 0.030 Uiso 1 1 calc R
C603 C 0.7128(7) 0.1401(5) 0.2180(4) 0.024(3) Uani 1 1 d .
H60E H 0.7233 0.1061 0.2396 0.029 Uiso 1 1 calc R
H60F H 0.7172 0.1774 0.2353 0.029 Uiso 1 1 calc R
C604 C 0.7801(7) 0.1403(5) 0.1688(4) 0.025(3) Uani 1 1 d .
H60G H 0.7651 0.1706 0.1453 0.030 Uiso 1 1 calc R
H60H H 0.8380 0.1505 0.1737 0.030 Uiso 1 1 calc R
C605 C 0.8394(7) 0.0812(5) 0.0982(4) 0.028(3) Uani 1 1 d .
H60I H 0.8960 0.1005 0.0967 0.033 Uiso 1 1 calc R
H60J H 0.8119 0.1028 0.0742 0.033 Uiso 1 1 calc R
C606 C 0.8533(6) 0.0170(5) 0.0849(4) 0.023(3) Uani 1 1 d .
H60K H 0.8971 0.0146 0.0520 0.028 Uiso 1 1 calc R
H60L H 0.8772 -0.0045 0.1105 0.028 Uiso 1 1 calc R
C607 C 0.4385(7) 0.0375(5) 0.2845(4) 0.025(3) Uani 1 1 d .
H60M H 0.3754 0.0411 0.3013 0.030 Uiso 1 1 calc R
H60N H 0.4718 0.0536 0.3069 0.030 Uiso 1 1 calc R
C608 C 0.4614(7) -0.0276(5) 0.2762(4) 0.024(3) Uani 1 1 d .
H60O H 0.4442 -0.0506 0.3087 0.029 Uiso 1 1 calc R
H60P H 0.4294 -0.0438 0.2532 0.029 Uiso 1 1 calc R
C609 C 0.5797(7) -0.0949(5) 0.2529(4) 0.023(3) Uani 1 1 d .
H60Q H 0.5456 -0.1174 0.2342 0.027 Uiso 1 1 calc R
H60R H 0.5692 -0.1129 0.2873 0.027 Uiso 1 1 calc R
C610 C 0.6765(7) -0.0970(5) 0.2262(4) 0.027(3) Uani 1 1 d .
H61A H 0.7093 -0.0695 0.2418 0.033 Uiso 1 1 calc R
H61B H 0.6994 -0.1378 0.2290 0.033 Uiso 1 1 calc R
C611 C 0.7710(6) -0.0956(5) 0.1449(4) 0.020(2) Uani 1 1 d .
H61C H 0.7796 -0.1392 0.1477 0.024 Uiso 1 1 calc R
H61D H 0.8167 -0.0755 0.1570 0.024 Uiso 1 1 calc R
C612 C 0.7788(7) -0.0768(5) 0.0907(4) 0.021(2) Uani 1 1 d .
H61E H 0.8355 -0.0911 0.0698 0.025 Uiso 1 1 calc R
H61F H 0.7317 -0.0964 0.0795 0.025 Uiso 1 1 calc R
C613 C 0.3840(7) 0.0673(6) 0.2140(4) 0.032(3) Uani 1 1 d .
H61G H 0.3412 0.0993 0.2267 0.038 Uiso 1 1 calc R
H61H H 0.3543 0.0286 0.2246 0.038 Uiso 1 1 calc R
C614 C 0.4113(7) 0.0723(5) 0.1578(4) 0.029(3) Uani 1 1 d .
H61I H 0.3591 0.0776 0.1446 0.035 Uiso 1 1 calc R
H61J H 0.4495 0.1076 0.1468 0.035 Uiso 1 1 calc R
C615 C 0.4648(7) 0.0136(6) 0.0857(4) 0.033(3) Uani 1 1 d .
H61K H 0.4070 0.0212 0.0790 0.040 Uiso 1 1 calc R
H61L H 0.4818 -0.0279 0.0768 0.040 Uiso 1 1 calc R
C616 C 0.5307(7) 0.0554(6) 0.0529(4) 0.038(3) Uani 1 1 d .
H61M H 0.5323 0.0493 0.0172 0.046 Uiso 1 1 calc R
H61N H 0.5117 0.0969 0.0605 0.046 Uiso 1 1 calc R
C617 C 0.6588(7) -0.0039(5) 0.0341(4) 0.029(3) Uani 1 1 d .
H61O H 0.6518 -0.0041 -0.0006 0.034 Uiso 1 1 calc R
H61P H 0.6325 -0.0409 0.0524 0.034 Uiso 1 1 calc R
C618 C 0.7557(7) -0.0005(5) 0.0329(4) 0.025(3) Uani 1 1 d .
H61Q H 0.7884 -0.0298 0.0090 0.030 Uiso 1 1 calc R
H61R H 0.7780 0.0397 0.0201 0.030 Uiso 1 1 calc R
N1 N 0.3562(7) 0.4974(5) 0.2467(4) 0.044(3) Uani 1 1 d .
H1A H 0.3788 0.4690 0.2642 0.066 Uiso 0.67 1 calc PR
H1B H 0.3493 0.5321 0.2634 0.066 Uiso 0.67 1 calc PR
H1C H 0.3933 0.5036 0.2155 0.066 Uiso 0.67 1 calc PR
C1 C 0.2710(8) 0.4776(6) 0.2415(5) 0.039(3) Uani 1 1 d .
H1D H 0.2321 0.4701 0.2757 0.047 Uiso 1 1 calc R
H1E H 0.2794 0.4391 0.2245 0.047 Uiso 1 1 calc R
C2 C 0.2258(8) 0.5193(6) 0.2133(5) 0.047(4) Uani 1 1 d .
H2A H 0.2188 0.5584 0.2294 0.056 Uiso 1 1 calc R
H2B H 0.2627 0.5254 0.1784 0.056 Uiso 1 1 calc R
N2 N 0.1408(7) 0.4979(6) 0.2117(5) 0.063(4) Uani 1 1 d .
H2C H 0.1157 0.5250 0.1943 0.095 Uiso 0.67 1 calc PR
H2D H 0.1063 0.4928 0.2436 0.095 Uiso 0.67 1 calc PR
H2E H 0.1469 0.4625 0.1961 0.095 Uiso 0.67 1 calc PR
N91 N 0.8451(19) 0.4408(14) 0.9198(8) 0.279(14) Uani 1 1 d DU
H91A H 0.8954 0.4226 0.9032 0.418 Uiso 0.67 1 calc PR
H91B H 0.8560 0.4638 0.9439 0.418 Uiso 0.67 1 calc PR
H91C H 0.8243 0.4640 0.8976 0.418 Uiso 0.67 1 calc PR
C91 C 0.7766(15) 0.3932(10) 0.9445(7) 0.145(10) Uani 1 1 d DU
H91D H 0.8042 0.3674 0.9661 0.174 Uiso 1 1 calc R
H91E H 0.7695 0.3682 0.9170 0.174 Uiso 1 1 calc R
C92 C 0.6830(14) 0.4061(11) 0.9767(6) 0.125(9) Uani 1 1 d DU
H92A H 0.6729 0.3906 1.0120 0.150 Uiso 1 1 calc R
H92B H 0.6373 0.3910 0.9617 0.150 Uiso 1 1 calc R
N92 N 0.6911(16) 0.4759(10) 0.9721(7) 0.201(11) Uani 1 1 d DU
H92C H 0.6399 0.4925 0.9893 0.302 Uiso 0.67 1 calc PR
H92D H 0.7030 0.4880 0.9391 0.302 Uiso 0.67 1 calc PR
H92E H 0.7352 0.4876 0.9852 0.302 Uiso 0.67 1 calc PR
C1S C 0.5388(10) 0.7924(6) 0.6084(5) 0.053(4) Uani 1 1 d .
H51S H 0.4865 0.7744 0.6024 0.080 Uiso 1 1 calc R
H51T H 0.5280 0.8008 0.6442 0.080 Uiso 1 1 calc R
H51U H 0.5882 0.7648 0.5989 0.080 Uiso 1 1 calc R
C2S C 0.5599(8) 0.8498(6) 0.5772(4) 0.033(3) Uani 1 1 d .
C3S C 0.6074(8) 0.8940(7) 0.5913(5) 0.044(4) Uani 1 1 d .
H53 H 0.6286 0.8877 0.6203 0.053 Uiso 1 1 calc R
C4S C 0.6246(9) 0.9472(7) 0.5641(6) 0.053(4) Uani 1 1 d .
H54 H 0.6571 0.9771 0.5747 0.064 Uiso 1 1 calc R
C5S C 0.5950(9) 0.9574(6) 0.5210(5) 0.050(4) Uani 1 1 d .
H55 H 0.6065 0.9942 0.5021 0.060 Uiso 1 1 calc R
C6S C 0.5489(8) 0.9132(6) 0.5067(4) 0.034(3) Uani 1 1 d .
H56 H 0.5291 0.9191 0.4771 0.041 Uiso 1 1 calc R
C7S C 0.5306(7) 0.8603(6) 0.5344(4) 0.036(3) Uani 1 1 d .
H57 H 0.4974 0.8306 0.5240 0.043 Uiso 1 1 calc R

loop_
_atom_site_aniso_label
_atom_site_aniso_U_11
_atom_site_aniso_U_22
_atom_site_aniso_U_33
_atom_site_aniso_U_23
_atom_site_aniso_U_13
_atom_site_aniso_U_12
Zn11 0.0231(7) 0.0138(7) 0.0284(7) 0.0022(5) -0.0091(6) 0.0023(5)
Pb11 0.0194(2) 0.0129(2) 0.0289(2) 0.00055(17) -0.00845(18) 0.00276(17)
Pb12 0.0205(2) 0.0175(2) 0.0166(2) 0.00078(16) -0.00792(16) -0.00109(17)
Pb13 0.0138(2) 0.0198(3) 0.0246(2) 0.00090(17) -0.00409(17) 0.00076(17)
Pb14 0.0237(2) 0.0157(2) 0.0222(2) -0.00794(17) -0.00566(17) 0.00349(18)
Pb15 0.0152(2) 0.0119(2) 0.0247(2) 0.00104(17) -0.00397(17) -0.00165(17)
Pb16 0.0198(2) 0.0130(2) 0.0228(2) -0.00013(17) -0.00768(17) -0.00430(17)
Pb17 0.0226(2) 0.0204(3) 0.0152(2) 0.00106(17) -0.00369(17) -0.00069(18)
Pb18 0.0170(2) 0.0159(2) 0.0217(2) -0.00309(17) -0.00882(17) 0.00033(17)
Pb19 0.0167(2) 0.0150(2) 0.0193(2) -0.00434(16) -0.00248(16) 0.00207(17)
C11 0.026(6) 0.011(7) 0.039(7) -0.004(5) -0.007(5) -0.003(5)
C12 0.020(6) 0.018(7) 0.027(6) -0.007(5) -0.006(5) 0.002(5)
C13 0.021(6) 0.026(8) 0.027(6) 0.009(5) -0.007(5) 0.001(5)
C14 0.027(7) 0.018(7) 0.055(8) 0.012(6) -0.003(6) -0.001(6)
C15 0.040(8) 0.027(8) 0.029(7) -0.003(5) -0.004(6) 0.002(6)
C16 0.036(7) 0.008(6) 0.034(6) -0.004(5) -0.011(5) 0.008(5)
Zn21 0.0241(7) 0.0227(8) 0.0163(6) -0.0021(5) -0.0042(5) -0.0031(6)
Pb21 0.0327(3) 0.0260(3) 0.0160(2) -0.00172(18) -0.00779(18) -0.0020(2)
Pb22 0.0277(2) 0.0122(2) 0.0231(2) -0.00561(17) -0.00467(18) -0.00107(18)
Pb23 0.0164(2) 0.0150(2) 0.0195(2) -0.00023(16) -0.00145(16) 0.00096(17)
Pb24 0.0197(2) 0.0115(2) 0.0230(2) 0.00197(17) -0.00580(17) -0.00069(17)
Pb25 0.0208(2) 0.0176(2) 0.0268(2) 0.00021(18) -0.01250(18) -0.00283(18)
Pb26 0.0210(2) 0.0160(2) 0.0215(2) 0.00312(17) -0.00626(17) 0.00152(18)
Pb27 0.0184(2) 0.0171(2) 0.0190(2) -0.00291(17) -0.00684(16) -0.00354(17)
Pb28 0.0174(2) 0.0159(2) 0.0237(2) -0.00433(17) -0.00309(17) 0.00151(17)
Pb29 0.0201(2) 0.0159(2) 0.0205(2) 0.00044(17) -0.00464(17) -0.00524(17)
C21 0.021(6) 0.018(7) 0.019(5) -0.001(5) -0.007(5) -0.010(5)
C22 0.026(6) 0.010(6) 0.041(7) -0.003(5) -0.015(5) -0.002(5)
C23 0.028(7) 0.030(8) 0.018(6) -0.005(5) 0.005(5) -0.013(6)
C24 0.034(7) 0.014(7) 0.020(6) 0.001(5) -0.004(5) -0.012(5)
C25 0.044(8) 0.016(7) 0.026(6) 0.012(5) -0.019(6) -0.008(6)
C26 0.026(6) 0.008(6) 0.028(6) 0.002(5) -0.002(5) -0.005(5)
K1 0.0190(12) 0.0226(15) 0.0192(12) -0.0036(10) -0.0074(10) 0.0025(10)
N11 0.025(5) 0.018(6) 0.022(5) -0.006(4) -0.008(4) 0.000(4)
N12 0.021(5) 0.019(6) 0.028(5) -0.004(4) -0.011(4) 0.001(4)
O11 0.021(4) 0.034(5) 0.016(4) -0.011(3) -0.003(3) 0.008(4)
O12 0.017(4) 0.038(5) 0.022(4) -0.005(3) -0.005(3) 0.001(4)
O13 0.034(5) 0.019(5) 0.046(5) -0.007(4) -0.026(4) 0.007(4)
O14 0.032(5) 0.021(5) 0.028(4) -0.005(3) -0.017(4) 0.004(4)
O15 0.029(5) 0.038(6) 0.024(4) 0.008(4) -0.008(3) -0.003(4)
O16 0.035(5) 0.026(5) 0.027(4) 0.000(4) -0.012(4) 0.005(4)
C101 0.032(7) 0.018(7) 0.022(6) -0.011(5) -0.010(5) 0.001(5)
C102 0.028(7) 0.032(8) 0.027(6) -0.017(5) -0.013(5) -0.003(5)
C103 0.029(7) 0.027(8) 0.022(6) -0.010(5) -0.007(5) 0.011(5)
C104 0.016(6) 0.026(7) 0.020(6) 0.005(5) 0.003(4) -0.005(5)
C105 0.016(6) 0.035(8) 0.031(6) -0.009(5) -0.004(5) -0.003(5)
C106 0.020(6) 0.037(8) 0.039(7) -0.009(6) -0.015(5) -0.002(6)
C107 0.028(6) 0.025(7) 0.021(6) 0.001(5) -0.010(5) 0.002(5)
C108 0.018(6) 0.016(7) 0.027(6) -0.001(5) -0.006(5) -0.002(5)
C109 0.020(6) 0.020(7) 0.027(6) 0.001(5) -0.001(5) 0.000(5)
C110 0.030(7) 0.029(8) 0.023(6) 0.001(5) -0.004(5) 0.001(6)
C111 0.025(7) 0.032(8) 0.041(7) -0.002(6) -0.018(6) -0.001(6)
C112 0.024(6) 0.015(7) 0.042(7) -0.002(5) -0.014(5) 0.003(5)
C113 0.017(6) 0.035(8) 0.025(6) -0.008(5) 0.000(5) -0.002(5)
C114 0.025(6) 0.027(8) 0.025(6) 0.004(5) -0.003(5) -0.007(5)
C115 0.038(8) 0.049(9) 0.020(6) 0.008(6) -0.003(5) 0.004(6)
C116 0.045(8) 0.046(9) 0.016(6) -0.005(5) -0.015(6) 0.017(6)
C117 0.040(8) 0.046(9) 0.025(6) 0.000(6) -0.014(6) 0.001(6)
C118 0.035(7) 0.035(8) 0.036(7) -0.015(6) -0.018(6) 0.017(6)
K2 0.0197(12) 0.0177(14) 0.0172(11) -0.0026(9) -0.0049(9) -0.0009(10)
N21 0.032(6) 0.023(6) 0.021(5) 0.000(4) -0.012(4) -0.006(4)
N22 0.019(5) 0.014(5) 0.017(4) 0.003(4) 0.000(4) -0.002(4)
O21 0.023(4) 0.019(5) 0.022(4) -0.006(3) -0.006(3) 0.009(3)
O22 0.020(4) 0.011(4) 0.019(4) 0.000(3) 0.003(3) 0.003(3)
O23 0.024(4) 0.022(5) 0.022(4) -0.003(3) 0.002(3) -0.004(3)
O24 0.030(4) 0.010(4) 0.019(4) 0.004(3) -0.005(3) 0.001(3)
O25 0.047(5) 0.014(5) 0.031(4) -0.004(3) -0.019(4) 0.005(4)
O26 0.023(4) 0.020(5) 0.024(4) -0.006(3) -0.012(3) 0.002(3)
C201 0.031(7) 0.031(8) 0.025(6) -0.009(5) -0.003(5) 0.004(6)
C202 0.029(7) 0.023(7) 0.025(6) -0.001(5) 0.000(5) 0.006(5)
C203 0.015(6) 0.017(7) 0.021(5) -0.004(5) 0.000(4) -0.001(5)
C204 0.019(6) 0.020(7) 0.016(5) 0.006(5) 0.007(4) -0.006(5)
C205 0.015(6) 0.019(7) 0.025(6) -0.007(5) -0.005(5) -0.001(5)
C206 0.023(6) 0.009(6) 0.020(5) -0.008(4) -0.002(4) 0.009(5)
C207 0.036(7) 0.008(6) 0.032(6) -0.007(5) -0.017(5) 0.009(5)
C208 0.041(8) 0.009(7) 0.040(7) 0.002(5) -0.011(6) -0.003(5)
C209 0.027(7) 0.026(8) 0.032(7) 0.007(5) 0.005(5) 0.001(5)
C210 0.023(6) 0.023(7) 0.017(5) 0.004(5) 0.002(5) 0.010(5)
C211 0.022(6) 0.033(8) 0.016(5) -0.004(5) 0.000(5) 0.002(5)
C212 0.010(5) 0.028(7) 0.020(6) -0.005(5) -0.002(4) 0.002(5)
C213 0.050(8) 0.012(7) 0.038(7) -0.010(5) -0.022(6) -0.007(6)
C214 0.054(8) 0.026(8) 0.028(6) -0.009(6) -0.019(6) 0.008(6)
C215 0.042(7) 0.022(7) 0.028(6) -0.004(5) -0.019(6) 0.002(6)
C216 0.031(7) 0.037(8) 0.030(6) 0.003(6) -0.016(5) -0.005(6)
C217 0.023(6) 0.028(7) 0.015(5) 0.006(5) -0.002(5) -0.011(5)
C218 0.019(6) 0.020(7) 0.018(5) 0.003(5) -0.002(4) 0.006(5)
K3 0.0155(12) 0.0137(13) 0.0203(11) -0.0007(9) -0.0055(9) 0.0002(10)
N31 0.022(5) 0.021(6) 0.028(5) 0.009(4) -0.014(4) -0.006(4)
N32 0.021(5) 0.023(6) 0.020(5) 0.001(4) -0.004(4) -0.007(4)
O31 0.019(4) 0.011(4) 0.024(4) 0.009(3) -0.009(3) -0.005(3)
O32 0.018(4) 0.011(4) 0.030(4) -0.002(3) -0.008(3) 0.005(3)
O33 0.032(4) 0.014(4) 0.030(4) -0.002(3) -0.011(4) -0.002(4)
O34 0.030(4) 0.020(5) 0.021(4) 0.001(3) -0.007(3) 0.000(4)
O35 0.016(4) 0.023(5) 0.032(4) -0.004(3) 0.001(3) 0.005(3)
O36 0.028(4) 0.013(4) 0.025(4) -0.005(3) -0.004(3) 0.001(3)
C301 0.021(6) 0.014(6) 0.028(6) 0.008(5) -0.007(5) -0.007(5)
C302 0.027(6) 0.019(7) 0.031(6) 0.012(5) -0.009(5) 0.000(5)
C303 0.024(6) 0.019(7) 0.023(6) 0.004(5) -0.011(5) 0.008(5)
C304 0.024(6) 0.022(7) 0.024(6) 0.001(5) -0.012(5) 0.004(5)
C305 0.016(6) 0.037(8) 0.024(6) 0.001(5) -0.006(5) -0.005(5)
C306 0.022(6) 0.022(7) 0.040(7) 0.009(5) -0.018(5) -0.009(5)
C307 0.041(8) 0.019(7) 0.051(8) 0.007(6) -0.030(7) -0.012(6)
C308 0.053(8) 0.022(8) 0.042(7) -0.006(6) -0.028(7) -0.007(6)
C309 0.043(8) 0.023(8) 0.033(7) -0.018(6) -0.011(6) 0.015(6)
C310 0.041(7) 0.038(8) 0.020(6) 0.000(5) -0.012(5) -0.005(6)
C311 0.037(7) 0.041(9) 0.020(6) -0.003(6) 0.003(5) -0.007(6)
C312 0.027(7) 0.042(9) 0.025(6) 0.000(6) 0.003(5) -0.009(6)
C313 0.012(6) 0.044(9) 0.025(6) 0.006(5) 0.003(5) -0.006(5)
C314 0.016(6) 0.025(7) 0.038(7) 0.005(5) -0.004(5) 0.005(5)
C315 0.031(7) 0.032(8) 0.023(6) -0.006(5) -0.004(5) 0.018(6)
C316 0.043(7) 0.018(7) 0.029(6) -0.016(5) -0.010(5) 0.019(6)
C317 0.041(8) 0.026(8) 0.038(7) -0.003(6) -0.024(6) 0.003(6)
C318 0.028(6) 0.013(6) 0.035(6) 0.005(5) -0.018(5) -0.010(5)
K4 0.0201(12) 0.0129(13) 0.0185(11) -0.0009(9) -0.0059(9) 0.0003(10)
N41 0.022(5) 0.027(6) 0.021(5) 0.001(4) -0.002(4) 0.002(4)
N42 0.024(5) 0.011(5) 0.040(5) 0.003(4) -0.021(4) -0.004(4)
O41 0.027(4) 0.025(5) 0.033(4) -0.016(4) -0.016(4) 0.007(4)
O42 0.017(4) 0.013(4) 0.031(4) -0.005(3) -0.007(3) 0.003(3)
O43 0.030(4) 0.019(5) 0.018(4) -0.008(3) -0.005(3) 0.007(4)
O44 0.045(5) 0.027(5) 0.020(4) -0.002(3) -0.021(4) 0.001(4)
O45 0.030(5) 0.017(5) 0.024(4) 0.005(3) 0.002(3) -0.003(4)
O46 0.027(4) 0.015(5) 0.022(4) -0.005(3) 0.000(3) 0.005(3)
C401 0.028(7) 0.031(8) 0.034(7) -0.009(6) -0.015(5) 0.012(6)
C402 0.021(6) 0.035(8) 0.036(7) -0.004(6) -0.011(5) 0.015(6)
C403 0.022(6) 0.020(7) 0.043(7) -0.015(5) -0.016(5) 0.000(5)
C404 0.021(6) 0.024(8) 0.044(7) -0.015(6) -0.001(5) 0.004(5)
C405 0.022(6) 0.018(7) 0.037(7) -0.008(5) -0.014(5) -0.005(5)
C406 0.036(7) 0.012(6) 0.029(6) -0.002(5) -0.015(5) 0.000(5)
C407 0.030(7) 0.018(7) 0.044(7) -0.021(6) -0.010(6) 0.005(5)
C408 0.024(6) 0.043(9) 0.026(6) -0.025(6) -0.010(5) 0.008(6)
C409 0.032(7) 0.054(9) 0.008(5) -0.004(5) -0.005(5) -0.003(6)
C410 0.047(8) 0.050(9) 0.013(6) -0.004(6) -0.014(5) -0.008(7)
C411 0.057(8) 0.021(7) 0.037(7) 0.007(6) -0.036(7) -0.004(6)
C412 0.051(8) 0.023(8) 0.042(7) 0.000(6) -0.030(7) 0.004(6)
C413 0.044(8) 0.020(7) 0.031(7) 0.009(5) -0.013(6) 0.005(6)
C414 0.025(7) 0.028(8) 0.046(8) 0.021(6) -0.003(6) -0.005(6)
C415 0.032(7) 0.041(9) 0.016(6) 0.012(5) -0.008(5) -0.011(6)
C416 0.022(6) 0.034(8) 0.019(6) -0.006(5) -0.001(5) 0.002(5)
C417 0.019(6) 0.023(7) 0.058(8) -0.021(6) -0.008(5) -0.001(5)
C418 0.020(6) 0.013(6) 0.058(7) -0.007(5) -0.021(5) 0.011(5)
K5 0.0226(12) 0.0140(14) 0.0227(12) -0.0033(10) -0.0090(10) 0.0010(10)
N51 0.021(5) 0.013(5) 0.020(4) -0.005(4) -0.003(4) 0.005(4)
N52 0.031(6) 0.012(5) 0.031(5) -0.001(4) -0.010(4) 0.000(4)
O51 0.022(4) 0.017(4) 0.023(4) -0.005(3) -0.012(3) -0.003(3)
O52 0.019(4) 0.010(4) 0.028(4) -0.002(3) 0.000(3) 0.003(3)
O53 0.032(5) 0.012(5) 0.057(5) -0.001(4) -0.028(4) -0.003(4)
O54 0.043(5) 0.014(5) 0.053(5) -0.004(4) -0.031(4) -0.003(4)
O55 0.034(5) 0.023(5) 0.026(4) -0.002(3) -0.007(4) 0.008(4)
O56 0.030(5) 0.025(5) 0.028(4) -0.003(4) 0.008(4) 0.002(4)
C501 0.042(7) 0.018(7) 0.021(6) 0.003(5) -0.012(5) 0.004(5)
C502 0.030(6) 0.017(7) 0.026(6) -0.007(5) -0.018(5) 0.006(5)
C503 0.029(6) 0.008(6) 0.014(5) -0.003(4) -0.005(5) -0.006(5)
C504 0.023(6) 0.030(8) 0.015(5) -0.012(5) 0.000(5) 0.003(5)
C505 0.031(7) 0.024(7) 0.035(7) -0.009(5) -0.015(6) -0.001(6)
C506 0.031(7) 0.002(6) 0.032(6) 0.000(5) -0.002(5) -0.002(5)
C507 0.035(6) 0.003(6) 0.027(6) -0.004(4) -0.010(5) 0.003(5)
C508 0.033(7) 0.012(7) 0.030(6) -0.008(5) -0.011(5) -0.003(5)
C509 0.035(7) 0.018(7) 0.068(9) -0.013(6) -0.027(7) 0.002(6)
C510 0.042(8) 0.020(8) 0.064(9) 0.010(6) -0.031(7) -0.012(6)
C511 0.050(8) 0.021(8) 0.054(8) 0.013(6) -0.037(7) -0.008(6)
C512 0.034(7) 0.026(8) 0.041(7) 0.010(6) -0.020(6) -0.008(6)
C513 0.028(7) 0.003(6) 0.044(7) -0.005(5) -0.013(5) 0.003(5)
C514 0.026(6) 0.017(7) 0.032(6) -0.010(5) -0.008(5) 0.007(5)
C515 0.033(7) 0.058(10) 0.015(6) -0.008(6) 0.006(5) -0.003(7)
C516 0.038(8) 0.036(9) 0.027(7) -0.002(6) 0.005(6) -0.005(6)
C517 0.052(9) 0.019(8) 0.032(7) 0.001(6) 0.013(6) -0.013(6)
C518 0.054(9) 0.022(8) 0.034(7) 0.010(6) -0.018(6) -0.004(6)
K6 0.0191(12) 0.0128(13) 0.0174(11) -0.0013(9) -0.0054(9) 0.0003(10)
N61 0.027(5) 0.016(6) 0.022(5) 0.000(4) -0.006(4) 0.002(4)
N62 0.019(5) 0.015(5) 0.021(5) -0.004(4) 0.000(4) -0.002(4)
O61 0.024(4) 0.017(5) 0.022(4) 0.002(3) -0.007(3) -0.001(3)
O62 0.025(4) 0.015(4) 0.022(4) 0.000(3) -0.003(3) -0.002(3)
O63 0.019(4) 0.022(5) 0.018(4) 0.006(3) 0.003(3) 0.000(3)
O64 0.024(4) 0.024(5) 0.016(4) -0.002(3) -0.007(3) 0.005(3)
O65 0.031(5) 0.024(5) 0.024(4) -0.001(3) -0.009(3) 0.006(4)
O66 0.026(4) 0.033(5) 0.024(4) -0.010(4) -0.008(3) -0.001(4)
C601 0.027(6) 0.012(7) 0.025(6) 0.000(5) 0.002(5) 0.005(5)
C602 0.037(7) 0.016(7) 0.021(6) -0.007(5) -0.005(5) 0.006(5)
C603 0.039(7) 0.011(6) 0.026(6) -0.006(5) -0.017(5) 0.004(5)
C604 0.031(7) 0.013(7) 0.032(6) 0.000(5) -0.012(5) -0.004(5)
C605 0.023(6) 0.028(8) 0.030(6) -0.002(5) -0.005(5) 0.000(5)
C606 0.014(6) 0.025(7) 0.027(6) -0.005(5) 0.003(5) 0.000(5)
C607 0.030(7) 0.017(7) 0.024(6) 0.002(5) -0.002(5) 0.002(5)
C608 0.036(7) 0.017(7) 0.018(6) 0.005(5) -0.006(5) 0.001(5)
C609 0.038(7) 0.008(6) 0.021(6) 0.001(5) -0.004(5) 0.000(5)
C610 0.027(7) 0.032(8) 0.025(6) -0.002(5) -0.011(5) -0.001(5)
C611 0.019(6) 0.015(7) 0.026(6) -0.001(5) -0.006(5) 0.001(5)
C612 0.024(6) 0.013(6) 0.025(6) -0.009(5) -0.003(5) 0.005(5)
C613 0.021(6) 0.027(8) 0.046(8) -0.001(6) -0.009(6) 0.003(5)
C614 0.034(7) 0.020(7) 0.037(7) 0.002(5) -0.018(6) 0.002(6)
C615 0.033(7) 0.035(8) 0.039(7) -0.008(6) -0.022(6) 0.004(6)
C616 0.032(7) 0.061(10) 0.028(7) -0.004(6) -0.019(6) 0.005(7)
C617 0.038(7) 0.029(8) 0.020(6) -0.003(5) -0.009(5) -0.003(6)
C618 0.030(7) 0.023(7) 0.014(5) -0.003(5) 0.007(5) -0.001(5)
N1 0.055(7) 0.035(7) 0.048(7) 0.003(5) -0.027(6) 0.000(6)
C1 0.043(8) 0.031(9) 0.046(8) -0.004(6) -0.016(7) -0.003(7)
C2 0.027(7) 0.046(10) 0.065(9) -0.005(7) -0.007(7) -0.004(7)
N2 0.049(8) 0.077(11) 0.070(9) -0.006(7) -0.025(7) 0.003(7)
N91 0.39(3) 0.38(3) 0.136(15) 0.152(16) -0.206(17) -0.24(2)
C91 0.22(2) 0.17(2) 0.095(14) -0.086(14) -0.121(15) 0.110(17)
C92 0.151(18) 0.20(2) 0.058(11) 0.040(13) -0.085(12) -0.074(16)
N92 0.31(2) 0.23(2) 0.147(14) -0.142(14) -0.198(15) 0.212(17)
C1S 0.075(11) 0.046(10) 0.037(8) 0.004(7) -0.014(7) 0.020(8)
C2S 0.035(7) 0.029(8) 0.038(7) -0.014(6) -0.011(6) 0.016(6)
C3S 0.034(8) 0.069(12) 0.034(7) -0.026(7) -0.014(6) 0.018(7)
C4S 0.034(8) 0.056(12) 0.071(11) -0.020(9) -0.015(8) 0.000(7)
C5S 0.048(9) 0.026(9) 0.064(10) 0.005(7) 0.003(8) 0.008(7)
C6S 0.043(8) 0.028(8) 0.028(7) 0.007(6) -0.005(6) 0.009(6)
C7S 0.025(7) 0.057(10) 0.029(7) -0.025(6) -0.008(5) 0.012(6)

loop_
_atom_type_symbol
_atom_type_description
_atom_type_scat_dispersion_real
_atom_type_scat_dispersion_imag
_atom_type_scat_source
C C 0.0033 0.0016 'International Tables Vol C Tables 4.2.6.8 and 6.1.1.4'
H H 0.0000 0.0000 'International Tables Vol C Tables 4.2.6.8 and 6.1.1.4'
N N 0.0061 0.0033 'International Tables Vol C Tables 4.2.6.8 and 6.1.1.4'
O O 0.0106 0.0060 'International Tables Vol C Tables 4.2.6.8 and 6.1.1.4'
Zn Zn 0.2839 1.4301 'International Tables Vol C Tables 4.2.6.8 and 6.1.1.4'
Pb Pb -3.3944 10.1111 'International Tables Vol C Tables 4.2.6.8 and 6.1.1.4'
K K 0.2009 0.2494 'International Tables Vol C Tables 4.2.6.8 and 6.1.1.4'

loop_
_geom_angle_atom_site_label_1
_geom_angle_atom_site_label_2
_geom_angle_atom_site_label_3
_geom_angle
C11 Zn11 Pb17 126.9(3)
C11 Zn11 Pb16 117.9(3)
Pb17 Zn11 Pb16 73.35(3)
C11 Zn11 Pb18 131.3(3)
Pb17 Zn11 Pb18 70.99(3)
Pb16 Zn11 Pb18 110.51(4)
C11 Zn11 Pb19 122.9(3)
Pb17 Zn11 Pb19 109.93(4)
Pb16 Zn11 Pb19 70.61(3)
Pb18 Zn11 Pb19 68.76(3)
Pb13 Pb11 Pb15 101.562(16)
Pb13 Pb11 Pb12 67.714(14)
Pb15 Pb11 Pb12 64.831(13)
Pb13 Pb11 Pb14 67.716(13)
Pb15 Pb11 Pb14 65.113(13)
Pb12 Pb11 Pb14 101.152(15)
Pb16 Pb12 Pb19 64.429(13)
Pb16 Pb12 Pb11 108.637(16)
Pb19 Pb12 Pb11 109.832(15)
Pb16 Pb12 Pb15 103.193(14)
Pb19 Pb12 Pb15 57.605(12)
Pb11 Pb12 Pb15 57.576(12)
Pb16 Pb12 Pb13 56.682(12)
Pb19 Pb12 Pb13 101.196(13)
Pb11 Pb12 Pb13 55.784(12)
Pb15 Pb12 Pb13 89.999(13)
Pb11 Pb13 Pb17 108.960(15)
Pb11 Pb13 Pb16 108.435(16)
Pb17 Pb13 Pb16 65.970(13)
Pb11 Pb13 Pb12 56.502(13)
Pb17 Pb13 Pb12 101.457(15)
Pb16 Pb13 Pb12 55.748(12)
Pb11 Pb13 Pb14 56.520(12)
Pb17 Pb13 Pb14 56.412(12)
Pb16 Pb13 Pb14 101.621(14)
Pb12 Pb13 Pb14 88.251(13)
Pb17 Pb14 Pb18 64.298(14)
Pb17 Pb14 Pb11 107.800(15)
Pb18 Pb14 Pb11 110.428(16)
Pb17 Pb14 Pb15 102.654(15)
Pb18 Pb14 Pb15 58.306(12)
Pb11 Pb14 Pb15 57.415(12)
Pb17 Pb14 Pb13 55.920(12)
Pb18 Pb14 Pb13 101.332(15)
Pb11 Pb14 Pb13 55.764(12)
Pb15 Pb14 Pb13 89.758(13)
Pb11 Pb15 Pb19 109.818(16)
Pb11 Pb15 Pb18 109.378(16)
Pb19 Pb15 Pb18 62.474(12)
Pb11 Pb15 Pb12 57.593(12)
Pb19 Pb15 Pb12 57.574(12)
Pb18 Pb15 Pb12 101.966(14)
Pb11 Pb15 Pb14 57.472(12)
Pb19 Pb15 Pb14 101.835(15)
Pb18 Pb15 Pb14 57.091(12)
Pb12 Pb15 Pb14 91.988(13)
Zn11 Pb16 Pb12 108.03(3)
Zn11 Pb16 Pb13 105.78(3)
Pb12 Pb16 Pb13 67.570(14)
Zn11 Pb16 Pb19 55.28(3)
Pb12 Pb16 Pb19 58.134(12)
Pb13 Pb16 Pb19 104.342(15)
Zn11 Pb16 Pb17 53.16(3)
Pb12 Pb16 Pb17 103.139(15)
Pb13 Pb16 Pb17 56.603(12)
Pb19 Pb16 Pb17 88.614(13)
Zn11 Pb17 Pb13 106.86(3)
Zn11 Pb17 Pb14 107.79(3)
Pb13 Pb17 Pb14 67.669(13)
Zn11 Pb17 Pb18 55.22(3)
Pb13 Pb17 Pb18 105.036(15)
Pb14 Pb17 Pb18 57.888(13)
Zn11 Pb17 Pb16 53.49(2)
Pb13 Pb17 Pb16 57.427(12)
Pb14 Pb17 Pb16 103.451(14)
Pb18 Pb17 Pb16 89.085(13)
Zn11 Pb18 Pb14 106.42(3)
Zn11 Pb18 Pb15 107.20(3)
Pb14 Pb18 Pb15 64.603(13)
Zn11 Pb18 Pb19 55.66(3)
Pb14 Pb18 Pb19 104.097(14)
Pb15 Pb18 Pb19 58.124(12)
Zn11 Pb18 Pb17 53.79(3)
Pb14 Pb18 Pb17 57.814(13)
Pb15 Pb18 Pb17 102.544(14)
Pb19 Pb18 Pb17 90.784(13)
Zn11 Pb19 Pb12 106.34(3)
Zn11 Pb19 Pb15 108.27(3)
Pb12 Pb19 Pb15 64.821(13)
Zn11 Pb19 Pb18 55.59(3)
Pb12 Pb19 Pb18 104.899(15)
Pb15 Pb19 Pb18 59.403(12)
Zn11 Pb19 Pb16 54.11(2)
Pb12 Pb19 Pb16 57.437(12)
Pb15 Pb19 Pb16 103.363(15)
Pb18 Pb19 Pb16 91.516(14)
C16 C11 C12 115.2(10)
C16 C11 Zn11 121.4(8)
C12 C11 Zn11 123.2(8)
C13 C12 C11 122.6(10)
C13 C12 H12 118.7
C11 C12 H12 118.7
C14 C13 C12 120.7(10)
C14 C13 H13 119.7
C12 C13 H13 119.7
C13 C14 C15 117.7(11)
C13 C14 H14 121.2
C15 C14 H14 121.2
C16 C15 C14 119.4(11)
C16 C15 H15 120.3
C14 C15 H15 120.3
C15 C16 C11 124.4(11)
C15 C16 H16 117.8
C11 C16 H16 117.8
C21 Zn21 Pb26 124.8(3)
C21 Zn21 Pb27 125.9(3)
Pb26 Zn21 Pb27 72.62(3)
C21 Zn21 Pb28 123.6(3)
Pb26 Zn21 Pb28 111.64(4)
Pb27 Zn21 Pb28 70.66(3)
C21 Zn21 Pb29 123.1(3)
Pb26 Zn21 Pb29 71.68(3)
Pb27 Zn21 Pb29 110.97(4)
Pb28 Zn21 Pb29 70.81(3)
Pb24 Pb21 Pb23 66.301(13)
Pb24 Pb21 Pb22 100.750(15)
Pb23 Pb21 Pb22 66.776(13)
Pb24 Pb21 Pb25 65.018(14)
Pb23 Pb21 Pb25 100.528(15)
Pb22 Pb21 Pb25 65.684(14)
Pb29 Pb22 Pb21 110.030(17)
Pb29 Pb22 Pb26 64.926(13)
Pb21 Pb22 Pb26 109.152(16)
Pb29 Pb22 Pb25 57.263(13)
Pb21 Pb22 Pb25 57.349(13)
Pb26 Pb22 Pb25 102.575(15)
Pb29 Pb22 Pb23 101.603(15)
Pb21 Pb22 Pb23 56.430(12)
Pb26 Pb22 Pb23 56.536(12)
Pb25 Pb22 Pb23 89.471(14)
Pb21 Pb23 Pb26 110.095(16)
Pb21 Pb23 Pb27 109.910(16)
Pb26 Pb23 Pb27 65.767(13)
Pb21 Pb23 Pb24 56.828(13)
Pb26 Pb23 Pb24 102.847(15)
Pb27 Pb23 Pb24 57.057(12)
Pb21 Pb23 Pb22 56.794(13)
Pb26 Pb23 Pb22 57.185(12)
Pb27 Pb23 Pb22 102.588(15)
Pb24 Pb23 Pb22 89.285(13)
Pb21 Pb24 Pb27 109.956(16)
Pb21 Pb24 Pb28 111.006(17)
Pb27 Pb24 Pb28 64.109(13)
Pb21 Pb24 Pb25 57.895(13)
Pb27 Pb24 Pb25 103.056(15)
Pb28 Pb24 Pb25 57.940(12)
Pb21 Pb24 Pb23 56.871(12)
Pb27 Pb24 Pb23 57.064(12)
Pb28 Pb24 Pb23 102.044(15)
Pb25 Pb24 Pb23 90.618(14)
Pb29 Pb25 Pb21 109.418(16)
Pb29 Pb25 Pb28 64.200(13)
Pb21 Pb25 Pb28 109.853(15)
Pb29 Pb25 Pb24 102.482(14)
Pb21 Pb25 Pb24 57.087(13)
Pb28 Pb25 Pb24 57.487(12)
Pb29 Pb25 Pb22 56.979(13)
Pb21 Pb25 Pb22 56.967(13)
Pb28 Pb25 Pb22 102.274(14)
Pb24 Pb25 Pb22 90.625(14)
Zn21 Pb26 Pb23 105.75(3)
Zn21 Pb26 Pb22 106.19(3)
Pb23 Pb26 Pb22 66.279(13)
Zn21 Pb26 Pb29 54.43(3)
Pb23 Pb26 Pb29 102.964(14)
Pb22 Pb26 Pb29 57.148(12)
Zn21 Pb26 Pb27 53.74(3)
Pb23 Pb26 Pb27 57.137(12)
Pb22 Pb26 Pb27 102.920(14)
Pb29 Pb26 Pb27 89.027(14)
Zn21 Pb27 Pb24 106.74(3)
Zn21 Pb27 Pb23 105.61(3)
Pb24 Pb27 Pb23 65.879(13)
Zn21 Pb27 Pb28 54.80(3)
Pb24 Pb27 Pb28 58.050(12)
Pb23 Pb27 Pb28 103.961(14)
Zn21 Pb27 Pb26 53.63(3)
Pb24 Pb27 Pb26 102.952(14)
Pb23 Pb27 Pb26 57.096(13)
Pb28 Pb27 Pb26 89.999(14)
Zn21 Pb28 Pb24 106.32(3)
Zn21 Pb28 Pb25 106.45(3)
Pb24 Pb28 Pb25 64.573(13)
Zn21 Pb28 Pb27 54.54(3)
Pb24 Pb28 Pb27 57.841(12)
Pb25 Pb28 Pb27 103.323(15)
Zn21 Pb28 Pb29 54.69(3)
Pb24 Pb28 Pb29 102.852(16)
Pb25 Pb28 Pb29 57.640(12)
Pb27 Pb28 Pb29 90.730(14)
Zn21 Pb29 Pb22 106.41(3)
Zn21 Pb29 Pb25 106.76(3)
Pb22 Pb29 Pb25 65.758(14)
Zn21 Pb29 Pb28 54.51(3)
Pb22 Pb29 Pb28 104.176(15)
Pb25 Pb29 Pb28 58.160(12)
Zn21 Pb29 Pb26 53.89(3)
Pb22 Pb29 Pb26 57.926(12)
Pb25 Pb29 Pb26 103.601(15)
Pb28 Pb29 Pb26 90.239(14)
C26 C21 C22 113.5(9)
C26 C21 Zn21 124.9(8)
C22 C21 Zn21 121.7(7)
C23 C22 C21 124.2(10)
C23 C22 H22 117.9
C21 C22 H22 117.9
C22 C23 C24 119.0(11)
C22 C23 H23 120.5
C24 C23 H23 120.5
C25 C24 C23 118.7(10)
C25 C24 H24 120.7
C23 C24 H24 120.7
C24 C25 C26 121.6(10)
C24 C25 H25 119.2
C26 C25 H25 119.2
C21 C26 C25 122.9(11)
C21 C26 H26 118.5
C25 C26 H26 118.5
O11 K1 O13 93.1(2)
O11 K1 O16 116.4(2)
O13 K1 O16 141.0(2)
O11 K1 O15 108.2(2)
O13 K1 O15 87.7(2)
O16 K1 O15 60.1(2)
O11 K1 O14 131.7(2)
O13 K1 O14 60.1(2)
O16 K1 O14 108.1(2)
O15 K1 O14 109.7(2)
O11 K1 O12 59.6(2)
O13 K1 O12 121.6(2)
O16 K1 O12 96.2(2)
O15 K1 O12 147.1(3)
O14 K1 O12 98.8(2)
O11 K1 N11 59.0(2)
O13 K1 N11 58.9(2)
O16 K1 N11 113.7(2)
O15 K1 N11 61.3(2)
O14 K1 N11 118.5(2)
O12 K1 N11 118.5(2)
O11 K1 N12 122.1(2)
O13 K1 N12 122.4(2)
O16 K1 N12 64.0(2)
O15 K1 N12 116.5(2)
O14 K1 N12 62.5(2)
O12 K1 N12 62.8(2)
N11 K1 N12 177.7(3)
O11 K1 C116 131.4(3)
O13 K1 C116 117.5(3)
O16 K1 C116 23.5(3)
O15 K1 C116 43.3(2)
O14 K1 C116 96.9(3)
O12 K1 C116 118.9(3)
N11 K1 C116 103.9(3)
N12 K1 C116 73.8(3)
O11 K1 C104 42.5(2)
O13 K1 C104 103.3(3)
O16 K1 C104 115.7(3)
O15 K1 C104 148.3(2)
O14 K1 C104 101.5(2)
O12 K1 C104 22.4(2)
N11 K1 C104 98.8(2)
N12 K1 C104 82.8(2)
C116 K1 C104 139.1(3)
O11 K1 C110 131.0(2)
O13 K1 C110 42.5(2)
O16 K1 C110 112.5(2)
O15 K1 C110 92.3(3)
O14 K1 C110 22.6(2)
O12 K1 C110 119.1(2)
N11 K1 C110 97.9(3)
N12 K1 C110 82.8(3)
C116 K1 C110 94.1(3)
C104 K1 C110 116.0(3)
O11 K1 C111 146.3(3)
O13 K1 C111 81.2(2)
O16 K1 C111 86.2(2)
O15 K1 C111 104.7(3)
O14 K1 C111 22.8(2)
O12 K1 C111 95.2(2)
N11 K1 C111 136.8(3)
N12 K1 C111 43.6(3)
C116 K1 C111 79.0(3)
C104 K1 C111 106.4(3)
C110 K1 C111 39.5(3)
C107 N11 C101 111.7(8)
C107 N11 C113 112.4(9)
C101 N11 C113 109.9(8)
C107 N11 K1 107.6(6)
C101 N11 K1 105.5(6)
C113 N11 K1 109.4(6)
C112 N12 C106 110.9(8)
C112 N12 C118 109.6(8)
C106 N12 C118 109.2(9)
C112 N12 K1 109.6(6)
C106 N12 K1 109.0(5)
C118 N12 K1 108.5(6)
C103 O11 C102 112.9(7)
C103 O11 K1 121.2(6)
C102 O11 K1 125.3(6)
C104 O12 C105 113.4(8)
C104 O12 K1 107.9(6)
C105 O12 K1 109.8(6)
C109 O13 C108 113.4(8)
C109 O13 K1 120.7(6)
C108 O13 K1 125.9(6)
C110 O14 C111 112.6(8)
C110 O14 K1 108.0(6)
C111 O14 K1 108.3(6)
C114 O15 C115 110.5(8)
C114 O15 K1 121.0(6)
C115 O15 K1 118.0(6)
C116 O16 C117 114.1(8)
C116 O16 K1 106.0(6)
C117 O16 K1 113.5(6)
N11 C101 C102 112.3(9)
N11 C101 H10A 109.1
C102 C101 H10A 109.1
N11 C101 H10B 109.1
C102 C101 H10B 109.1
H10A C101 H10B 107.9
O11 C102 C101 109.1(8)
O11 C102 H10C 109.9
C101 C102 H10C 109.9
O11 C102 H10D 109.9
C101 C102 H10D 109.9
H10C C102 H10D 108.3
O11 C103 C104 109.4(8)
O11 C103 H10E 109.8
C104 C103 H10E 109.8
O11 C103 H10F 109.8
C104 C103 H10F 109.8
H10E C103 H10F 108.2
O12 C104 C103 109.3(8)
O12 C104 K1 49.7(4)
C103 C104 K1 83.3(6)
O12 C104 H10G 109.8
C103 C104 H10G 109.8
K1 C104 H10G 80.7
O12 C104 H10H 109.8
C103 C104 H10H 109.8
K1 C104 H10H 159.3
H10G C104 H10H 108.3
O12 C105 C106 108.5(9)
O12 C105 H10I 110.0
C106 C105 H10I 110.0
O12 C105 H10J 110.0
C106 C105 H10J 110.0
H10I C105 H10J 108.4
N12 C106 C105 111.6(9)
N12 C106 H10K 109.3
C105 C106 H10K 109.3
N12 C106 H10L 109.3
C105 C106 H10L 109.3
H10K C106 H10L 108.0
N11 C107 C108 113.3(8)
N11 C107 H10M 108.9
C108 C107 H10M 108.9
N11 C107 H10N 108.9
C108 C107 H10N 108.9
H10M C107 H10N 107.7
O13 C108 C107 108.3(9)
O13 C108 H10O 110.0
C107 C108 H10O 110.0
O13 C108 H10P 110.0
C107 C108 H10P 110.0
H10O C108 H10P 108.4
O13 C109 C110 108.9(9)
O13 C109 H10Q 109.9
C110 C109 H10Q 109.9
O13 C109 H10R 109.9
C110 C109 H10R 109.9
H10Q C109 H10R 108.3
O14 C110 C109 109.4(8)
O14 C110 K1 49.4(5)
C109 C110 K1 83.5(6)
O14 C110 H11A 109.8
C109 C110 H11A 109.8
K1 C110 H11A 80.9
O14 C110 H11B 109.8
C109 C110 H11B 109.8
K1 C110 H11B 159.0
H11A C110 H11B 108.2
O14 C111 C112 109.6(9)
O14 C111 K1 48.9(5)
C112 C111 K1 83.9(6)
O14 C111 H11C 109.8
C112 C111 H11C 109.8
K1 C111 H11C 158.5
O14 C111 H11D 109.8
C112 C111 H11D 109.8
K1 C111 H11D 81.2
H11C C111 H11D 108.2
N12 C112 C111 112.8(9)
N12 C112 H11E 109.0
C111 C112 H11E 109.0
N12 C112 H11F 109.0
C111 C112 H11F 109.0
H11E C112 H11F 107.8
N11 C113 C114 114.5(9)
N11 C113 H11G 108.6
C114 C113 H11G 108.6
N11 C113 H11H 108.6
C114 C113 H11H 108.6
H11G C113 H11H 107.6
O15 C114 C113 107.1(8)
O15 C114 H11I 110.3
C113 C114 H11I 110.3
O15 C114 H11J 110.3
C113 C114 H11J 110.3
H11I C114 H11J 108.6
O15 C115 C116 107.4(9)
O15 C115 H11K 110.2
C116 C115 H11K 110.2
O15 C115 H11L 110.2
C116 C115 H11L 110.2
H11K C115 H11L 108.5
O16 C116 C115 107.3(8)
O16 C116 K1 50.5(5)
C115 C116 K1 86.6(6)
O16 C116 H11M 110.3
C115 C116 H11M 110.3
K1 C116 H11M 158.8
O16 C116 H11N 110.3
C115 C116 H11N 110.3
K1 C116 H11N 75.7
H11M C116 H11N 108.5
O16 C117 C118 113.9(10)
O16 C117 H11O 108.8
C118 C117 H11O 108.8
O16 C117 H11P 108.8
C118 C117 H11P 108.8
H11O C117 H11P 107.7
N12 C118 C117 113.4(8)
N12 C118 H11Q 108.9
C117 C118 H11Q 108.9
N12 C118 H11R 108.9
C117 C118 H11R 108.9
H11Q C118 H11R 107.7
O24 K2 O21 134.1(2)
O24 K2 O25 129.3(2)
O21 K2 O25 92.1(2)
O24 K2 O22 95.4(2)
O21 K2 O22 61.3(2)
O25 K2 O22 130.3(2)
O24 K2 O23 60.8(2)
O21 K2 O23 96.2(2)
O25 K2 O23 101.6(2)
O22 K2 O23 121.1(2)
O24 K2 O26 103.4(2)
O21 K2 O26 115.3(2)
O25 K2 O26 61.1(2)
O22 K2 O26 91.6(2)
O23 K2 O26 143.4(2)
O24 K2 N22 59.8(2)
O21 K2 N22 120.0(2)
O25 K2 N22 120.8(2)
O22 K2 N22 59.2(2)
O23 K2 N22 120.2(2)
O26 K2 N22 60.3(2)
O24 K2 N21 119.4(2)
O21 K2 N21 59.6(2)
O25 K2 N21 60.5(2)
O22 K2 N21 120.2(2)
O23 K2 N21 58.9(2)
O26 K2 N21 121.0(2)
N22 K2 N21 178.7(2)
C213 N21 C201 110.0(8)
C213 N21 C207 109.4(8)
C201 N21 C207 110.0(8)
C213 N21 K2 107.2(6)
C201 N21 K2 109.5(7)
C207 N21 K2 110.8(6)
C212 N22 C206 111.0(8)
C212 N22 C218 107.6(7)
C206 N22 C218 110.7(8)
C212 N22 K2 108.1(6)
C206 N22 K2 109.9(6)
C218 N22 K2 109.5(6)
C202 O21 C203 110.0(7)
C202 O21 K2 117.0(6)
C203 O21 K2 114.6(5)
C204 O22 C205 111.7(7)
C204 O22 K2 109.4(6)
C205 O22 K2 119.1(5)
C208 O23 C209 109.8(8)
C208 O23 K2 117.1(6)
C209 O23 K2 111.8(6)
C211 O24 C210 111.4(7)
C211 O24 K2 121.2(6)
C210 O24 K2 114.9(6)
C215 O25 C214 111.3(8)
C215 O25 K2 113.5(6)
C214 O25 K2 118.1(6)
C216 O26 C217 110.5(8)
C216 O26 K2 110.3(6)
C217 O26 K2 110.8(5)
N21 C201 C202 112.6(9)
N21 C201 H20A 109.1
C202 C201 H20A 109.1
N21 C201 H20B 109.1
C202 C201 H20B 109.1
H20A C201 H20B 107.8
O21 C202 C201 108.8(9)
O21 C202 H20C 109.9
C201 C202 H20C 109.9
O21 C202 H20D 109.9
C201 C202 H20D 109.9
H20C C202 H20D 108.3
O21 C203 C204 108.2(8)
O21 C203 H20E 110.1
C204 C203 H20E 110.1
O21 C203 H20F 110.1
C204 C203 H20F 110.1
H20E C203 H20F 108.4
O22 C204 C203 109.8(8)
O22 C204 H20G 109.7
C203 C204 H20G 109.7
O22 C204 H20H 109.7
C203 C204 H20H 109.7
H20G C204 H20H 108.2
O22 C205 C206 109.1(8)
O22 C205 H20I 109.9
C206 C205 H20I 109.9
O22 C205 H20J 109.9
C206 C205 H20J 109.9
H20I C205 H20J 108.3
N22 C206 C205 112.8(8)
N22 C206 H20K 109.0
C205 C206 H20K 109.0
N22 C206 H20L 109.0
C205 C206 H20L 109.0
H20K C206 H20L 107.8
N21 C207 C208 114.5(9)
N21 C207 H20M 108.6
C208 C207 H20M 108.6
N21 C207 H20N 108.6
C208 C207 H20N 108.6
H20M C207 H20N 107.6
O23 C208 C207 107.7(9)
O23 C208 H20O 110.2
C207 C208 H20O 110.2
O23 C208 H20P 110.2
C207 C208 H20P 110.2
H20O C208 H20P 108.5
O23 C209 C210 108.5(9)
O23 C209 H20Q 110.0
C210 C209 H20Q 110.0
O23 C209 H20R 110.0
C210 C209 H20R 110.0
H20Q C209 H20R 108.4
O24 C210 C209 108.6(8)
O24 C210 H21A 110.0
C209 C210 H21A 110.0
O24 C210 H21B 110.0
C209 C210 H21B 110.0
H21A C210 H21B 108.4
O24 C211 C212 109.1(8)
O24 C211 H21C 109.9
C212 C211 H21C 109.9
O24 C211 H21D 109.9
C212 C211 H21D 109.9
H21C C211 H21D 108.3
N22 C212 C211 113.0(8)
N22 C212 H21E 109.0
C211 C212 H21E 109.0
N22 C212 H21F 109.0
C211 C212 H21F 109.0
H21E C212 H21F 107.8
N21 C213 C214 113.0(9)
N21 C213 H21G 109.0
C214 C213 H21G 109.0
N21 C213 H21H 109.0
C214 C213 H21H 109.0
H21G C213 H21H 107.8
O25 C214 C213 110.2(9)
O25 C214 H21I 109.6
C213 C214 H21I 109.6
O25 C214 H21J 109.6
C213 C214 H21J 109.6
H21I C214 H21J 108.1
O25 C215 C216 107.0(9)
O25 C215 H21K 110.3
C216 C215 H21K 110.3
O25 C215 H21L 110.3
C216 C215 H21L 110.3
H21K C215 H21L 108.6
O26 C216 C215 109.9(9)
O26 C216 H21M 109.7
C215 C216 H21M 109.7
O26 C216 H21N 109.7
C215 C216 H21N 109.7
H21M C216 H21N 108.2
O26 C217 C218 109.7(8)
O26 C217 H21O 109.7
C218 C217 H21O 109.7
O26 C217 H21P 109.7
C218 C217 H21P 109.7
H21O C217 H21P 108.2
N22 C218 C217 112.6(9)
N22 C218 H21Q 109.1
C217 C218 H21Q 109.1
N22 C218 H21R 109.1
C217 C218 H21R 109.1
H21Q C218 H21R 107.8
O31 K3 O36 135.2(2)
O31 K3 O34 113.7(2)
O36 K3 O34 105.4(2)
O31 K3 O32 60.02(19)
O36 K3 O32 91.6(2)
O34 K3 O32 102.3(2)
O31 K3 O35 91.7(2)
O36 K3 O35 59.5(2)
O34 K3 O35 150.8(2)
O32 K3 O35 103.0(2)
O31 K3 O33 100.1(2)
O36 K3 O33 118.8(2)
O34 K3 O33 59.2(2)
O32 K3 O33 146.9(2)
O35 K3 O33 103.9(2)
O31 K3 N32 118.0(2)
O36 K3 N32 62.5(2)
O34 K3 N32 62.7(2)
O32 K3 N32 61.2(2)
O35 K3 N32 118.9(3)
O33 K3 N32 119.3(2)
O31 K3 N31 61.5(2)
O36 K3 N31 118.8(2)
O34 K3 N31 116.2(2)
O32 K3 N31 118.8(2)
O35 K3 N31 62.4(2)
O33 K3 N31 59.9(2)
N32 K3 N31 178.6(3)
O31 K3 C301 42.2(2)
O36 K3 C301 140.5(2)
O34 K3 C301 107.4(2)
O32 K3 C301 102.2(2)
O35 K3 C301 81.3(2)
O33 K3 C301 63.6(2)
N32 K3 C301 155.2(3)
N31 K3 C301 23.7(2)
C313 N31 C307 110.6(9)
C313 N31 C301 113.1(8)
C307 N31 C301 110.6(9)
C313 N31 K3 108.3(6)
C307 N31 K3 109.9(6)
C301 N31 K3 104.1(6)
C312 N32 C318 108.7(8)
C312 N32 C306 111.0(8)
C318 N32 C306 110.1(8)
C312 N32 K3 108.2(6)
C318 N32 K3 107.1(6)
C306 N32 K3 111.6(6)
C302 O31 C303 111.5(7)
C302 O31 K3 122.0(5)
C303 O31 K3 116.5(6)
C305 O32 C304 108.5(7)
C305 O32 K3 118.2(5)
C304 O32 K3 118.0(6)
C308 O33 C309 111.5(9)
C308 O33 K3 121.7(6)
C309 O33 K3 113.8(6)
C311 O34 C310 110.4(8)
C311 O34 K3 116.0(6)
C310 O34 K3 118.5(6)
C314 O35 C315 111.5(8)
C314 O35 K3 116.7(6)
C315 O35 K3 118.2(6)
C316 O36 C317 112.9(8)
C316 O36 K3 114.8(6)
C317 O36 K3 118.1(6)
N31 C301 C302 115.2(9)
N31 C301 K3 52.1(5)
C302 C301 K3 84.6(6)
N31 C301 H30A 108.5
C302 C301 H30A 108.5
K3 C301 H30A 80.7
N31 C301 H30B 108.5
C302 C301 H30B 108.5
K3 C301 H30B 160.5
H30A C301 H30B 107.5
O31 C302 C301 108.1(8)
O31 C302 H30C 110.1
C301 C302 H30C 110.1
O31 C302 H30D 110.1
C301 C302 H30D 110.1
H30C C302 H30D 108.4
O31 C303 C304 109.2(8)
O31 C303 H30E 109.8
C304 C303 H30E 109.8
O31 C303 H30F 109.8
C304 C303 H30F 109.8
H30E C303 H30F 108.3
O32 C304 C303 109.8(8)
O32 C304 H30G 109.7
C303 C304 H30G 109.7
O32 C304 H30H 109.7
C303 C304 H30H 109.7
H30G C304 H30H 108.2
O32 C305 C306 107.5(8)
O32 C305 H30I 110.2
C306 C305 H30I 110.2
O32 C305 H30J 110.2
C306 C305 H30J 110.2
H30I C305 H30J 108.5
N32 C306 C305 113.0(9)
N32 C306 H30K 109.0
C305 C306 H30K 109.0
N32 C306 H30L 109.0
C305 C306 H30L 109.0
H30K C306 H30L 107.8
N31 C307 C308 115.1(10)
N31 C307 H30M 108.5
C308 C307 H30M 108.5
N31 C307 H30N 108.5
C308 C307 H30N 108.5
H30M C307 H30N 107.5
O33 C308 C307 109.3(9)
O33 C308 H30O 109.8
C307 C308 H30O 109.8
O33 C308 H30P 109.8
C307 C308 H30P 109.8
H30O C308 H30P 108.3
O33 C309 C310 109.4(9)
O33 C309 H30Q 109.8
C310 C309 H30Q 109.8
O33 C309 H30R 109.8
C310 C309 H30R 109.8
H30Q C309 H30R 108.2
O34 C310 C309 108.0(8)
O34 C310 H31A 110.1
C309 C310 H31A 110.1
O34 C310 H31B 110.1
C309 C310 H31B 110.1
H31A C310 H31B 108.4
O34 C311 C312 108.4(9)
O34 C311 H31C 110.0
C312 C311 H31C 110.0
O34 C311 H31D 110.0
C312 C311 H31D 110.0
H31C C311 H31D 108.4
N32 C312 C311 115.4(9)
N32 C312 H31E 108.4
C311 C312 H31E 108.4
N32 C312 H31F 108.4
C311 C312 H31F 108.4
H31E C312 H31F 107.5
N31 C313 C314 115.4(9)
N31 C313 H31G 108.4
C314 C313 H31G 108.4
N31 C313 H31H 108.4
C314 C313 H31H 108.4
H31G C313 H31H 107.5
O35 C314 C313 110.1(8)
O35 C314 H31I 109.6
C313 C314 H31I 109.6
O35 C314 H31J 109.6
C313 C314 H31J 109.6
H31I C314 H31J 108.1
O35 C315 C316 108.5(9)
O35 C315 H31K 110.0
C316 C315 H31K 110.0
O35 C315 H31L 110.0
C316 C315 H31L 110.0
H31K C315 H31L 108.4
O36 C316 C315 111.0(9)
O36 C316 H31M 109.4
C315 C316 H31M 109.4
O36 C316 H31N 109.4
C315 C316 H31N 109.4
H31M C316 H31N 108.0
O36 C317 C318 111.0(9)
O36 C317 H31O 109.4
C318 C317 H31O 109.4
O36 C317 H31P 109.4
C318 C317 H31P 109.4
H31O C317 H31P 108.0
N32 C318 C317 112.4(8)
N32 C318 H31Q 109.1
C317 C318 H31Q 109.1
N32 C318 H31R 109.1
C317 C318 H31R 109.1
H31Q C318 H31R 107.9
O44 K4 O45 135.7(2)
O44 K4 O41 117.3(2)
O45 K4 O41 101.1(2)
O44 K4 O46 96.5(2)
O45 K4 O46 60.1(2)
O41 K4 O46 141.1(2)
O44 K4 O42 95.6(2)
O45 K4 O42 123.2(2)
O41 K4 O42 61.0(2)
O46 K4 O42 99.0(2)
O44 K4 O43 60.2(2)
O45 K4 O43 97.7(2)
O41 K4 O43 94.3(2)
O46 K4 O43 120.4(2)
O42 K4 O43 134.2(2)
O44 K4 N41 120.5(2)
O45 K4 N41 60.7(2)
O41 K4 N41 59.6(2)
O46 K4 N41 120.3(2)
O42 K4 N41 119.6(2)
O43 K4 N41 61.0(2)
O44 K4 N42 60.1(2)
O45 K4 N42 119.0(2)
O41 K4 N42 120.0(2)
O46 K4 N42 59.6(2)
O42 K4 N42 60.0(2)
O43 K4 N42 119.7(2)
N41 K4 N42 179.3(2)
C413 N41 C401 109.6(8)
C413 N41 C407 110.2(9)
C401 N41 C407 109.7(8)
C413 N41 K4 108.3(7)
C401 N41 K4 111.0(7)
C407 N41 K4 108.0(6)
C418 N42 C406 110.2(9)
C418 N42 C412 108.5(8)
C406 N42 C412 109.8(8)
C418 N42 K4 109.5(6)
C406 N42 K4 109.8(6)
C412 N42 K4 108.9(7)
C402 O41 C403 111.4(8)
C402 O41 K4 116.7(6)
C403 O41 K4 113.7(6)
C405 O42 C404 111.1(8)
C405 O42 K4 119.3(5)
C404 O42 K4 111.6(6)
C408 O43 C409 112.1(8)
C408 O43 K4 115.2(5)
C409 O43 K4 110.0(6)
C411 O44 C410 111.9(8)
C411 O44 K4 121.0(6)
C410 O44 K4 117.0(7)
C415 O45 C414 110.2(8)
C415 O45 K4 118.3(6)
C414 O45 K4 120.5(6)
C417 O46 C416 110.7(8)
C417 O46 K4 118.4(6)
C416 O46 K4 113.0(6)
N41 C401 C402 113.4(9)
N41 C401 H40A 108.9
C402 C401 H40A 108.9
N41 C401 H40B 108.9
C402 C401 H40B 108.9
H40A C401 H40B 107.7
O41 C402 C401 110.5(9)
O41 C402 H40C 109.5
C401 C402 H40C 109.5
O41 C402 H40D 109.5
C401 C402 H40D 109.5
H40C C402 H40D 108.1
O41 C403 C404 110.3(9)
O41 C403 H40E 109.6
C404 C403 H40E 109.6
O41 C403 H40F 109.6
C404 C403 H40F 109.6
H40E C403 H40F 108.1
O42 C404 C403 109.1(9)
O42 C404 H40G 109.9
C403 C404 H40G 109.9
O42 C404 H40H 109.9
C403 C404 H40H 109.9
H40G C404 H40H 108.3
O42 C405 C406 110.1(8)
O42 C405 H40I 109.6
C406 C405 H40I 109.6
O42 C405 H40J 109.6
C406 C405 H40J 109.6
H40I C405 H40J 108.1
N42 C406 C405 113.1(9)
N42 C406 H40K 109.0
C405 C406 H40K 109.0
N42 C406 H40L 109.0
C405 C406 H40L 109.0
H40K C406 H40L 107.8
N41 C407 C408 113.0(9)
N41 C407 H40M 109.0
C408 C407 H40M 109.0
N41 C407 H40N 109.0
C408 C407 H40N 109.0
H40M C407 H40N 107.8
O43 C408 C407 111.5(9)
O43 C408 H40O 109.3
C407 C408 H40O 109.3
O43 C408 H40P 109.3
C407 C408 H40P 109.3
H40O C408 H40P 108.0
O43 C409 C410 108.7(9)
O43 C409 H40Q 110.0
C410 C409 H40Q 110.0
O43 C409 H40R 110.0
C410 C409 H40R 110.0
H40Q C409 H40R 108.3
O44 C410 C409 108.6(9)
O44 C410 H41A 110.0
C409 C410 H41A 110.0
O44 C410 H41B 110.0
C409 C410 H41B 110.0
H41A C410 H41B 108.3
O44 C411 C412 109.3(8)
O44 C411 H41C 109.8
C412 C411 H41C 109.8
O44 C411 H41D 109.8
C412 C411 H41D 109.8
H41C C411 H41D 108.3
N42 C412 C411 114.1(10)
N42 C412 H41E 108.7
C411 C412 H41E 108.7
N42 C412 H41F 108.7
C411 C412 H41F 108.7
H41E C412 H41F 107.6
N41 C413 C414 116.0(9)
N41 C413 H41G 108.3
C414 C413 H41G 108.3
N41 C413 H41H 108.3
C414 C413 H41H 108.3
H41G C413 H41H 107.4
O45 C414 C413 109.0(9)
O45 C414 H41I 109.9
C413 C414 H41I 109.9
O45 C414 H41J 109.9
C413 C414 H41J 109.9
H41I C414 H41J 108.3
O45 C415 C416 108.5(9)
O45 C415 H41K 110.0
C416 C415 H41K 110.0
O45 C415 H41L 110.0
C416 C415 H41L 110.0
H41K C415 H41L 108.4
O46 C416 C415 109.8(8)
O46 C416 H41M 109.7
C415 C416 H41M 109.7
O46 C416 H41N 109.7
C415 C416 H41N 109.7
H41M C416 H41N 108.2
O46 C417 C418 109.0(9)
O46 C417 H41O 109.9
C418 C417 H41O 109.9
O46 C417 H41P 109.9
C418 C417 H41P 109.9
H41O C417 H41P 108.3
N42 C418 C417 114.0(8)
N42 C418 H41Q 108.7
C417 C418 H41Q 108.7
N42 C418 H41R 108.7
C417 C418 H41R 108.7
H41Q C418 H41R 107.6
O53 K5 O56 122.1(2)
O53 K5 O54 60.7(2)
O56 K5 O54 100.7(2)
O53 K5 O52 132.8(2)
O56 K5 O52 100.6(2)
O54 K5 O52 94.7(2)
O53 K5 O55 98.8(2)
O56 K5 O55 59.2(2)
O54 K5 O55 139.9(2)
O52 K5 O55 121.6(2)
O53 K5 O51 93.6(2)
O56 K5 O51 139.2(2)
O54 K5 O51 114.8(2)
O52 K5 O51 58.9(2)
O55 K5 O51 99.5(2)
O53 K5 N52 120.4(2)
O56 K5 N52 61.4(2)
O54 K5 N52 60.7(2)
O52 K5 N52 61.5(2)
O55 K5 N52 119.7(2)
O51 K5 N52 119.5(2)
O53 K5 N51 60.8(2)
O56 K5 N51 119.2(2)
O54 K5 N51 120.3(2)
O52 K5 N51 116.8(2)
O55 K5 N51 60.6(2)
O51 K5 N51 58.9(2)
N52 K5 N51 178.3(2)
C501 N51 C507 109.6(8)
C501 N51 C513 109.4(8)
C507 N51 C513 111.0(8)
C501 N51 K5 112.6(6)
C507 N51 K5 107.2(6)
C513 N51 K5 107.1(6)
C512 N52 C506 108.7(9)
C512 N52 C518 108.4(8)
C506 N52 C518 108.3(8)
C512 N52 K5 112.4(6)
C506 N52 K5 108.9(6)
C518 N52 K5 110.0(7)
C502 O51 C503 111.7(7)
C502 O51 K5 117.8(6)
C503 O51 K5 114.5(5)
C504 O52 C505 112.4(8)
C504 O52 K5 114.8(6)
C505 O52 K5 115.6(6)
C508 O53 C509 110.3(8)
C508 O53 K5 120.3(5)
C509 O53 K5 113.1(6)
C511 O54 C510 111.0(8)
C511 O54 K5 116.3(6)
C510 O54 K5 115.9(6)
C514 O55 C515 110.8(8)
C514 O55 K5 119.1(6)
C515 O55 K5 113.5(6)
C516 O56 C517 112.3(9)
C516 O56 K5 119.4(7)
C517 O56 K5 117.6(6)
N51 C501 C502 112.3(9)
N51 C501 H50A 109.1
C502 C501 H50A 109.1
N51 C501 H50B 109.1
C502 C501 H50B 109.1
H50A C501 H50B 107.9
O51 C502 C501 109.0(8)
O51 C502 H50C 109.9
C501 C502 H50C 109.9
O51 C502 H50D 109.9
C501 C502 H50D 109.9
H50C C502 H50D 108.3
O51 C503 C504 109.2(8)
O51 C503 H50E 109.8
C504 C503 H50E 109.8
O51 C503 H50F 109.8
C504 C503 H50F 109.8
H50E C503 H50F 108.3
O52 C504 C503 109.5(8)
O52 C504 H50G 109.8
C503 C504 H50G 109.8
O52 C504 H50H 109.8
C503 C504 H50H 109.8
H50G C504 H50H 108.2
O52 C505 C506 110.2(9)
O52 C505 H50I 109.6
C506 C505 H50I 109.6
O52 C505 H50J 109.6
C506 C505 H50J 109.6
H50I C505 H50J 108.1
C505 C506 N52 112.8(9)
C505 C506 H50K 109.0
N52 C506 H50K 109.0
C505 C506 H50L 109.0
N52 C506 H50L 109.0
H50K C506 H50L 107.8
N51 C507 C508 113.4(8)
N51 C507 H50M 108.9
C508 C507 H50M 108.9
N51 C507 H50N 108.9
C508 C507 H50N 108.9
H50M C507 H50N 107.7
O53 C508 C507 108.5(8)
O53 C508 H50O 110.0
C507 C508 H50O 110.0
O53 C508 H50P 110.0
C507 C508 H50P 110.0
H50O C508 H50P 108.4
O53 C509 C510 110.1(10)
O53 C509 H50Q 109.6
C510 C509 H50Q 109.6
O53 C509 H50R 109.6
C510 C509 H50R 109.6
H50Q C509 H50R 108.2
O54 C510 C509 106.8(9)
O54 C510 H51A 110.4
C509 C510 H51A 110.4
O54 C510 H51B 110.4
C509 C510 H51B 110.4
H51A C510 H51B 108.6
O54 C511 C512 108.4(9)
O54 C511 H51C 110.0
C512 C511 H51C 110.0
O54 C511 H51D 110.0
C512 C511 H51D 110.0
H51C C511 H51D 108.4
N52 C512 C511 112.4(10)
N52 C512 H51E 109.1
C511 C512 H51E 109.1
N52 C512 H51F 109.1
C511 C512 H51F 109.1
H51E C512 H51F 107.9
N51 C513 C514 115.5(8)
N51 C513 H51G 108.4
C514 C513 H51G 108.4
N51 C513 H51H 108.4
C514 C513 H51H 108.4
H51G C513 H51H 107.5
O55 C514 C513 108.1(8)
O55 C514 H51I 110.1
C513 C514 H51I 110.1
O55 C514 H51J 110.1
C513 C514 H51J 110.1
H51I C514 H51J 108.4
O55 C515 C516 109.2(9)
O55 C515 H51K 109.8
C516 C515 H51K 109.8
O55 C515 H51L 109.8
C516 C515 H51L 109.8
H51K C515 H51L 108.3
O56 C516 C515 109.6(10)
O56 C516 H51M 109.8
C515 C516 H51M 109.8
O56 C516 H51N 109.8
C515 C516 H51N 109.8
H51M C516 H51N 108.2
O56 C517 C518 108.8(10)
O56 C517 H51O 109.9
C518 C517 H51O 109.9
O56 C517 H51P 109.9
C518 C517 H51P 109.9
H51O C517 H51P 108.3
C517 C518 N52 113.6(9)
C517 C518 H51Q 108.8
N52 C518 H51Q 108.8
C517 C518 H51R 108.8
N52 C518 H51R 108.8
H51Q C518 H51R 107.7
O64 K6 O65 111.7(2)
O64 K6 O63 62.4(2)
O65 K6 O63 91.7(2)
O64 K6 O61 129.6(2)
O65 K6 O61 111.3(2)
O63 K6 O61 91.5(2)
O64 K6 O62 90.5(2)
O65 K6 O62 151.1(2)
O63 K6 O62 115.5(2)
O61 K6 O62 61.3(2)
O64 K6 O66 109.4(2)
O65 K6 O66 62.3(2)
O63 K6 O66 148.9(2)
O61 K6 O66 113.0(2)
O62 K6 O66 93.7(2)
O64 K6 N61 120.8(2)
O65 K6 N61 62.4(2)
O63 K6 N61 59.2(2)
O61 K6 N61 61.6(2)
O62 K6 N61 122.4(2)
O66 K6 N61 115.0(2)
O64 K6 N62 61.5(2)
O65 K6 N62 114.7(2)
O63 K6 N62 123.4(2)
O61 K6 N62 119.4(2)
O62 K6 N62 59.2(2)
O66 K6 N62 61.6(2)
N61 K6 N62 176.6(2)
O64 K6 C614 131.8(3)
O65 K6 C614 23.7(2)
O63 K6 C614 91.8(2)
O61 K6 C614 87.6(2)
O62 K6 C614 137.5(3)
O66 K6 C614 71.5(2)
N61 K6 C614 44.8(2)
N62 K6 C614 131.8(2)
O64 K6 C610 21.7(2)
O65 K6 C610 114.8(2)
O63 K6 C610 42.8(2)
O61 K6 C610 112.8(2)
O62 K6 C610 92.7(2)
O66 K6 C610 130.7(2)
N61 K6 C610 102.0(2)
N62 K6 C610 80.7(2)
C614 K6 C610 127.5(3)
O64 K6 C617 86.2(2)
O65 K6 C617 71.7(2)
O63 K6 C617 136.4(3)
O61 K6 C617 132.0(2)
O62 K6 C617 92.6(2)
O66 K6 C617 23.2(2)
N61 K6 C617 132.5(2)
N62 K6 C617 44.2(2)
C614 K6 C617 87.8(3)
C610 K6 C617 107.7(3)
O64 K6 C603 111.3(2)
O65 K6 C603 133.2(2)
O63 K6 C603 92.2(2)
O61 K6 C603 22.0(2)
O62 K6 C603 42.3(2)
O66 K6 C603 117.8(2)
N61 K6 C603 80.2(2)
N62 K6 C603 101.5(2)
C614 K6 C603 109.5(3)
C610 K6 C603 99.0(2)
C617 K6 C603 128.8(3)
C607 N61 C601 111.9(8)
C607 N61 C613 108.8(9)
C601 N61 C613 109.1(8)
C607 N61 K6 113.3(6)
C601 N61 K6 106.4(6)
C613 N61 K6 107.2(6)
C606 N62 C618 111.0(8)
C606 N62 C612 110.7(8)
C618 N62 C612 109.1(8)
C606 N62 K6 111.4(6)
C618 N62 K6 108.4(6)
C612 N62 K6 106.0(6)
C603 O61 C602 114.3(7)
C603 O61 K6 109.1(6)
C602 O61 K6 115.7(6)
C605 O62 C604 111.9(8)
C605 O62 K6 115.7(6)
C604 O62 K6 113.9(6)
C608 O63 C609 110.6(8)
C608 O63 K6 115.3(5)
C609 O63 K6 111.8(5)
C610 O64 C611 111.6(7)
C610 O64 K6 112.9(6)
C611 O64 K6 120.3(6)
C614 O65 C615 113.1(8)
C614 O65 K6 104.1(6)
C615 O65 K6 113.9(6)
C616 O66 C617 111.6(8)
C616 O66 K6 112.9(6)
C617 O66 K6 105.5(6)
N61 C601 C602 113.5(9)
N61 C601 H60A 108.9
C602 C601 H60A 108.9
N61 C601 H60B 108.9
C602 C601 H60B 108.9
H60A C601 H60B 107.7
O61 C602 C601 110.8(8)
O61 C602 H60C 109.5
C601 C602 H60C 109.5
O61 C602 H60D 109.5
C601 C602 H60D 109.5
H60C C602 H60D 108.1
O61 C603 C604 110.2(8)
O61 C603 K6 48.9(5)
C604 C603 K6 82.7(6)
O61 C603 H60E 109.6
C604 C603 H60E 109.6
K6 C603 H60E 82.8
O61 C603 H60F 109.6
C604 C603 H60F 109.6
K6 C603 H60F 158.5
H60E C603 H60F 108.1
O62 C604 C603 109.0(8)
O62 C604 H60G 109.9
C603 C604 H60G 109.9
O62 C604 H60H 109.9
C603 C604 H60H 109.9
H60G C604 H60H 108.3
O62 C605 C606 107.2(9)
O62 C605 H60I 110.3
C606 C605 H60I 110.3
O62 C605 H60J 110.3
C606 C605 H60J 110.3
H60I C605 H60J 108.5
N62 C606 C605 112.7(9)
N62 C606 H60K 109.1
C605 C606 H60K 109.1
N62 C606 H60L 109.1
C605 C606 H60L 109.1
H60K C606 H60L 107.8
N61 C607 C608 111.2(9)
N61 C607 H60M 109.4
C608 C607 H60M 109.4
N61 C607 H60N 109.4
C608 C607 H60N 109.4
H60M C607 H60N 108.0
O63 C608 C607 108.9(9)
O63 C608 H60O 109.9
C607 C608 H60O 109.9
O63 C608 H60P 109.9
C607 C608 H60P 109.9
H60O C608 H60P 108.3
O63 C609 C610 107.7(8)
O63 C609 H60Q 110.2
C610 C609 H60Q 110.2
O63 C609 H60R 110.2
C610 C609 H60R 110.2
H60Q C609 H60R 108.5
O64 C610 C609 108.3(8)
O64 C610 K6 45.4(5)
C609 C610 K6 81.2(6)
O64 C610 H61A 110.0
C609 C610 H61A 110.0
K6 C610 H61A 87.0
O64 C610 H61B 110.0
C609 C610 H61B 110.0
K6 C610 H61B 155.2
H61A C610 H61B 108.4
O64 C611 C612 109.6(8)
O64 C611 H61C 109.8
C612 C611 H61C 109.8
O64 C611 H61D 109.8
C612 C611 H61D 109.8
H61C C611 H61D 108.2
N62 C612 C611 114.0(8)
N62 C612 H61E 108.7
C611 C612 H61E 108.7
N62 C612 H61F 108.7
C611 C612 H61F 108.7
H61E C612 H61F 107.6
N61 C613 C614 112.9(9)
N61 C613 H61G 109.0
C614 C613 H61G 109.0
N61 C613 H61H 109.0
C614 C613 H61H 109.0
H61G C613 H61H 107.8
O65 C614 C613 109.8(9)
O65 C614 K6 52.2(5)
C613 C614 K6 88.6(6)
O65 C614 H61I 109.7
C613 C614 H61I 109.7
K6 C614 H61I 158.9
O65 C614 H61J 109.7
C613 C614 H61J 109.7
K6 C614 H61J 73.5
H61I C614 H61J 108.2
O65 C615 C616 112.7(9)
O65 C615 H61K 109.0
C616 C615 H61K 109.0
O65 C615 H61L 109.0
C616 C615 H61L 109.0
H61K C615 H61L 107.8
O66 C616 C615 113.4(10)
O66 C616 H61M 108.9
C615 C616 H61M 108.9
O66 C616 H61N 108.9
C615 C616 H61N 108.9
H61M C616 H61N 107.7
O66 C617 C618 107.5(9)
O66 C617 K6 51.3(4)
C618 C617 K6 85.9(5)
O66 C617 H61O 110.2
C618 C617 H61O 110.2
K6 C617 H61O 159.7
O66 C617 H61P 110.2
C618 C617 H61P 110.2
K6 C617 H61P 75.6
H61O C617 H61P 108.5
N62 C618 C617 113.7(8)
N62 C618 H61Q 108.8
C617 C618 H61Q 108.8
N62 C618 H61R 108.8
C617 C618 H61R 108.8
H61Q C618 H61R 107.7
C1 N1 H1A 109.5
C1 N1 H1B 109.5
H1A N1 H1B 109.5
C1 N1 H1C 109.5
H1A N1 H1C 109.5
H1B N1 H1C 109.5
N1 C1 C2 115.9(10)
N1 C1 H1D 108.3
C2 C1 H1D 108.3
N1 C1 H1E 108.3
C2 C1 H1E 108.3
H1D C1 H1E 107.4
N2 C2 C1 112.7(12)
N2 C2 H2A 109.1
C1 C2 H2A 109.1
N2 C2 H2B 109.1
C1 C2 H2B 109.1
H2A C2 H2B 107.8
C2 N2 H2C 109.5
C2 N2 H2D 109.5
H2C N2 H2D 109.5
C2 N2 H2E 109.5
H2C N2 H2E 109.5
H2D N2 H2E 109.5
C91 N91 H91A 109.5
C91 N91 H91B 109.5
H91A N91 H91B 109.5
C91 N91 H91C 109.5
H91A N91 H91C 109.5
H91B N91 H91C 109.5
N91 C91 C92 125(2)
N91 C91 H91D 106.0
C92 C91 H91D 106.0
N91 C91 H91E 106.0
C92 C91 H91E 106.0
H91D C91 H91E 106.3
C91 C92 N92 96.1(15)
C91 C92 H92A 112.5
N92 C92 H92A 112.5
C91 C92 H92B 112.5
N92 C92 H92B 112.5
H92A C92 H92B 110.1
C92 N92 H92C 109.5
C92 N92 H92D 109.5
H92C N92 H92D 109.5
C92 N92 H92E 109.5
H92C N92 H92E 109.5
H92D N92 H92E 109.5
C2S C1S H51S 109.5
C2S C1S H51T 109.5
H51S C1S H51T 109.5
C2S C1S H51U 109.5
H51S C1S H51U 109.5
H51T C1S H51U 109.5
C3S C2S C7S 117.8(12)
C3S C2S C1S 120.8(12)
C7S C2S C1S 121.4(12)
C4S C3S C2S 121.3(12)
C4S C3S H53 119.3
C2S C3S H53 119.3
C3S C4S C5S 120.6(13)
C3S C4S H54 119.7
C5S C4S H54 119.7
C6S C5S C4S 118.1(13)
C6S C5S H55 120.9
C4S C5S H55 120.9
C5S C6S C7S 121.2(12)
C5S C6S H56 119.4
C7S C6S H56 119.4
C6S C7S C2S 121.0(12)
C6S C7S H57 119.5
C2S C7S H57 119.5

loop_
_geom_bond_atom_site_label_1
_geom_bond_atom_site_label_2
_geom_bond_distance
Zn11 C11 2.001(11)
Zn11 Pb17 2.7883(13)
Zn11 Pb16 2.8005(12)
Zn11 Pb18 2.8387(13)
Zn11 Pb19 2.8411(12)
Pb11 Pb13 3.0447(6)
Pb11 Pb15 3.0698(5)
Pb11 Pb12 3.0704(6)
Pb11 Pb14 3.0718(5)
Pb12 Pb16 3.0466(6)
Pb12 Pb19 3.0700(5)
Pb12 Pb15 3.2915(5)
Pb12 Pb13 3.4069(6)
Pb13 Pb17 3.0514(5)
Pb13 Pb16 3.0800(6)
Pb13 Pb14 3.4078(5)
Pb14 Pb17 3.0690(6)
Pb14 Pb18 3.0715(6)
Pb14 Pb15 3.3050(6)
Pb15 Pb19 3.0711(6)
Pb15 Pb18 3.1130(5)
Pb16 Pb19 3.2607(5)
Pb16 Pb17 3.3381(5)
Pb17 Pb18 3.2675(6)
Pb18 Pb19 3.2071(5)
C11 C16 1.369(15)
C11 C12 1.389(14)
C12 C13 1.382(15)
C12 H12 0.9500
C13 C14 1.376(16)
C13 H13 0.9500
C14 C15 1.408(15)
C14 H14 0.9500
C15 C16 1.364(15)
C15 H15 0.9500
C16 H16 0.9500
Zn21 C21 1.983(10)
Zn21 Pb26 2.8074(13)
Zn21 Pb27 2.8114(13)
Zn21 Pb28 2.8206(13)
Zn21 Pb29 2.8268(12)
Pb21 Pb24 3.0468(6)
Pb21 Pb23 3.0482(5)
Pb21 Pb22 3.0611(6)
Pb21 Pb25 3.0743(6)
Pb22 Pb29 3.0597(6)
Pb22 Pb26 3.0863(5)
Pb22 Pb25 3.3273(6)
Pb22 Pb23 3.3620(6)
Pb23 Pb26 3.0635(6)
Pb23 Pb27 3.0649(6)
Pb23 Pb24 3.3330(6)
Pb24 Pb27 3.0647(5)
Pb24 Pb28 3.0717(6)
Pb24 Pb25 3.2897(5)
Pb25 Pb29 3.0695(5)
Pb25 Pb28 3.0871(5)
Pb26 Pb29 3.2989(5)
Pb26 Pb27 3.3273(6)
Pb27 Pb28 3.2567(5)
Pb28 Pb29 3.2716(6)
C21 C26 1.398(14)
C21 C22 1.417(15)
C22 C23 1.382(14)
C22 H22 0.9500
C23 C24 1.411(15)
C23 H23 0.9500
C24 C25 1.342(15)
C24 H24 0.9500
C25 C26 1.400(14)
C25 H25 0.9500
C26 H26 0.9500
K1 O11 2.706(6)
K1 O13 2.721(8)
K1 O16 2.763(8)
K1 O15 2.774(8)
K1 O14 2.793(7)
K1 O12 2.798(7)
K1 N11 2.867(8)
K1 N12 2.907(8)
K1 C116 3.444(11)
K1 C104 3.491(10)
K1 C110 3.500(12)
K1 C111 3.519(11)
N11 C107 1.469(13)
N11 C101 1.487(13)
N11 C113 1.490(13)
N12 C112 1.467(13)
N12 C106 1.485(14)
N12 C118 1.488(14)
O11 C103 1.398(12)
O11 C102 1.417(11)
O12 C104 1.398(11)
O12 C105 1.429(11)
O13 C109 1.411(12)
O13 C108 1.429(11)
O14 C110 1.415(13)
O14 C111 1.436(12)
O15 C114 1.412(12)
O15 C115 1.440(13)
O16 C116 1.429(13)
O16 C117 1.443(13)
C101 C102 1.517(14)
C101 H10A 0.9900
C101 H10B 0.9900
C102 H10C 0.9900
C102 H10D 0.9900
C103 C104 1.493(14)
C103 H10E 0.9900
C103 H10F 0.9900
C104 H10G 0.9900
C104 H10H 0.9900
C105 C106 1.511(15)
C105 H10I 0.9900
C105 H10J 0.9900
C106 H10K 0.9900
C106 H10L 0.9900
C107 C108 1.504(14)
C107 H10M 0.9900
C107 H10N 0.9900
C108 H10O 0.9900
C108 H10P 0.9900
C109 C110 1.502(14)
C109 H10Q 0.9900
C109 H10R 0.9900
C110 H11A 0.9900
C110 H11B 0.9900
C111 C112 1.478(16)
C111 H11C 0.9900
C111 H11D 0.9900
C112 H11E 0.9900
C112 H11F 0.9900
C113 C114 1.508(15)
C113 H11G 0.9900
C113 H11H 0.9900
C114 H11I 0.9900
C114 H11J 0.9900
C115 C116 1.509(15)
C115 H11K 0.9900
C115 H11L 0.9900
C116 H11M 0.9900
C116 H11N 0.9900
C117 C118 1.490(16)
C117 H11O 0.9900
C117 H11P 0.9900
C118 H11Q 0.9900
C118 H11R 0.9900
K2 O24 2.774(7)
K2 O21 2.779(7)
K2 O25 2.782(7)
K2 O22 2.841(7)
K2 O23 2.854(7)
K2 O26 2.865(7)
K2 N22 3.056(9)
K2 N21 3.061(10)
N21 C213 1.466(12)
N21 C201 1.470(14)
N21 C207 1.476(13)
N22 C212 1.455(12)
N22 C206 1.479(12)
N22 C218 1.482(12)
O21 C202 1.431(13)
O21 C203 1.441(11)
O22 C204 1.424(11)
O22 C205 1.427(12)
O23 C208 1.435(13)
O23 C209 1.440(12)
O24 C211 1.412(13)
O24 C210 1.442(11)
O25 C215 1.420(12)
O25 C214 1.424(14)
O26 C216 1.384(12)
O26 C217 1.428(12)
C201 C202 1.495(15)
C201 H20A 0.9900
C201 H20B 0.9900
C202 H20C 0.9900
C202 H20D 0.9900
C203 C204 1.475(14)
C203 H20E 0.9900
C203 H20F 0.9900
C204 H20G 0.9900
C204 H20H 0.9900
C205 C206 1.505(13)
C205 H20I 0.9900
C205 H20J 0.9900
C206 H20K 0.9900
C206 H20L 0.9900
C207 C208 1.500(15)
C207 H20M 0.9900
C207 H20N 0.9900
C208 H20O 0.9900
C208 H20P 0.9900
C209 C210 1.486(16)
C209 H20Q 0.9900
C209 H20R 0.9900
C210 H21A 0.9900
C210 H21B 0.9900
C211 C212 1.532(14)
C211 H21C 0.9900
C211 H21D 0.9900
C212 H21E 0.9900
C212 H21F 0.9900
C213 C214 1.502(15)
C213 H21G 0.9900
C213 H21H 0.9900
C214 H21I 0.9900
C214 H21J 0.9900
C215 C216 1.526(16)
C215 H21K 0.9900
C215 H21L 0.9900
C216 H21M 0.9900
C216 H21N 0.9900
C217 C218 1.503(14)
C217 H21O 0.9900
C217 H21P 0.9900
C218 H21Q 0.9900
C218 H21R 0.9900
K3 O31 2.741(6)
K3 O36 2.792(7)
K3 O34 2.802(7)
K3 O32 2.802(6)
K3 O35 2.803(7)
K3 O33 2.835(7)
K3 N32 2.861(9)
K3 N31 2.866(9)
K3 C301 3.521(11)
N31 C313 1.452(13)
N31 C307 1.461(12)
N31 C301 1.462(13)
N32 C312 1.473(14)
N32 C318 1.486(13)
N32 C306 1.490(12)
O31 C302 1.421(12)
O31 C303 1.428(11)
O32 C305 1.421(12)
O32 C304 1.428(12)
O33 C308 1.416(13)
O33 C309 1.423(13)
O34 C311 1.425(13)
O34 C310 1.435(12)
O35 C314 1.415(12)
O35 C315 1.422(13)
O36 C316 1.421(12)
O36 C317 1.423(13)
C301 C302 1.504(13)
C301 H30A 0.9900
C301 H30B 0.9900
C302 H30C 0.9900
C302 H30D 0.9900
C303 C304 1.507(14)
C303 H30E 0.9900
C303 H30F 0.9900
C304 H30G 0.9900
C304 H30H 0.9900
C305 C306 1.509(15)
C305 H30I 0.9900
C305 H30J 0.9900
C306 H30K 0.9900
C306 H30L 0.9900
C307 C308 1.491(17)
C307 H30M 0.9900
C307 H30N 0.9900
C308 H30O 0.9900
C308 H30P 0.9900
C309 C310 1.484(16)
C309 H30Q 0.9900
C309 H30R 0.9900
C310 H31A 0.9900
C310 H31B 0.9900
C311 C312 1.495(15)
C311 H31C 0.9900
C311 H31D 0.9900
C312 H31E 0.9900
C312 H31F 0.9900
C313 C314 1.496(16)
C313 H31G 0.9900
C313 H31H 0.9900
C314 H31I 0.9900
C314 H31J 0.9900
C315 C316 1.471(16)
C315 H31K 0.9900
C315 H31L 0.9900
C316 H31M 0.9900
C316 H31N 0.9900
C317 C318 1.516(16)
C317 H31O 0.9900
C317 H31P 0.9900
C318 H31Q 0.9900
C318 H31R 0.9900
K4 O44 2.761(7)
K4 O45 2.772(7)
K4 O41 2.827(7)
K4 O46 2.837(7)
K4 O42 2.837(7)
K4 O43 2.841(7)
K4 N41 3.011(10)
K4 N42 3.013(9)
N41 C413 1.440(13)
N41 C401 1.456(13)
N41 C407 1.467(13)
N42 C418 1.466(13)
N42 C406 1.471(12)
N42 C412 1.478(13)
O41 C402 1.408(13)
O41 C403 1.433(12)
O42 C405 1.406(12)
O42 C404 1.446(12)
O43 C408 1.406(13)
O43 C409 1.426(13)
O44 C411 1.410(13)
O44 C410 1.435(12)
O45 C415 1.408(13)
O45 C414 1.423(14)
O46 C417 1.417(13)
O46 C416 1.432(12)
C401 C402 1.490(15)
C401 H40A 0.9900
C401 H40B 0.9900
C402 H40C 0.9900
C402 H40D 0.9900
C403 C404 1.475(15)
C403 H40E 0.9900
C403 H40F 0.9900
C404 H40G 0.9900
C404 H40H 0.9900
C405 C406 1.522(14)
C405 H40I 0.9900
C405 H40J 0.9900
C406 H40K 0.9900
C406 H40L 0.9900
C407 C408 1.494(16)
C407 H40M 0.9900
C407 H40N 0.9900
C408 H40O 0.9900
C408 H40P 0.9900
C409 C410 1.461(17)
C409 H40Q 0.9900
C409 H40R 0.9900
C410 H41A 0.9900
C410 H41B 0.9900
C411 C412 1.501(15)
C411 H41C 0.9900
C411 H41D 0.9900
C412 H41E 0.9900
C412 H41F 0.9900
C413 C414 1.521(15)
C413 H41G 0.9900
C413 H41H 0.9900
C414 H41I 0.9900
C414 H41J 0.9900
C415 C416 1.507(16)
C415 H41K 0.9900
C415 H41L 0.9900
C416 H41M 0.9900
C416 H41N 0.9900
C417 C418 1.485(16)
C417 H41O 0.9900
C417 H41P 0.9900
C418 H41Q 0.9900
C418 H41R 0.9900
K5 O53 2.777(7)
K5 O56 2.793(8)
K5 O54 2.808(7)
K5 O52 2.828(7)
K5 O55 2.833(8)
K5 O51 2.890(7)
K5 N52 2.915(9)
K5 N51 2.996(9)
N51 C501 1.465(12)
N51 C507 1.467(12)
N51 C513 1.475(13)
N52 C512 1.461(13)
N52 C506 1.491(13)
N52 C518 1.496(14)
O51 C502 1.414(12)
O51 C503 1.423(11)
O52 C504 1.409(12)
O52 C505 1.431(13)
O53 C508 1.420(12)
O53 C509 1.439(13)
O54 C511 1.432(13)
O54 C510 1.442(13)
O55 C514 1.421(12)
O55 C515 1.434(12)
O56 C516 1.404(14)
O56 C517 1.432(14)
C501 C502 1.520(14)
C501 H50A 0.9900
C501 H50B 0.9900
C502 H50C 0.9900
C502 H50D 0.9900
C503 C504 1.467(14)
C503 H50E 0.9900
C503 H50F 0.9900
C504 H50G 0.9900
C504 H50H 0.9900
C505 C506 1.468(14)
C505 H50I 0.9900
C505 H50J 0.9900
C506 H50K 0.9900
C506 H50L 0.9900
C507 C508 1.524(14)
C507 H50M 0.9900
C507 H50N 0.9900
C508 H50O 0.9900
C508 H50P 0.9900
C509 C510 1.490(16)
C509 H50Q 0.9900
C509 H50R 0.9900
C510 H51A 0.9900
C510 H51B 0.9900
C511 C512 1.515(16)
C511 H51C 0.9900
C511 H51D 0.9900
C512 H51E 0.9900
C512 H51F 0.9900
C513 C514 1.491(15)
C513 H51G 0.9900
C513 H51H 0.9900
C514 H51I 0.9900
C514 H51J 0.9900
C515 C516 1.490(17)
C515 H51K 0.9900
C515 H51L 0.9900
C516 H51M 0.9900
C516 H51N 0.9900
C517 C518 1.488(17)
C517 H51O 0.9900
C517 H51P 0.9900
C518 H51Q 0.9900
C518 H51R 0.9900
K6 O64 2.715(7)
K6 O65 2.797(7)
K6 O63 2.805(7)
K6 O61 2.809(7)
K6 O62 2.817(7)
K6 O66 2.851(7)
K6 N61 2.988(9)
K6 N62 3.010(9)
K6 C614 3.433(11)
K6 C610 3.515(11)
K6 C617 3.521(10)
K6 C603 3.521(10)
N61 C607 1.454(13)
N61 C601 1.462(13)
N61 C613 1.486(12)
N62 C606 1.457(12)
N62 C618 1.461(12)
N62 C612 1.463(13)
O61 C603 1.396(12)
O61 C602 1.420(12)
O62 C605 1.432(12)
O62 C604 1.436(12)
O63 C608 1.421(12)
O63 C609 1.455(12)
O64 C610 1.413(11)
O64 C611 1.420(12)
O65 C614 1.422(13)
O65 C615 1.437(12)
O66 C616 1.422(12)
O66 C617 1.440(13)
C601 C602 1.482(14)
C601 H60A 0.9900
C601 H60B 0.9900
C602 H60C 0.9900
C602 H60D 0.9900
C603 C604 1.487(15)
C603 H60E 0.9900
C603 H60F 0.9900
C604 H60G 0.9900
C604 H60H 0.9900
C605 C606 1.500(15)
C605 H60I 0.9900
C605 H60J 0.9900
C606 H60K 0.9900
C606 H60L 0.9900
C607 C608 1.512(15)
C607 H60M 0.9900
C607 H60N 0.9900
C608 H60O 0.9900
C608 H60P 0.9900
C609 C610 1.518(15)
C609 H60Q 0.9900
C609 H60R 0.9900
C610 H61A 0.9900
C610 H61B 0.9900
C611 C612 1.508(13)
C611 H61C 0.9900
C611 H61D 0.9900
C612 H61E 0.9900
C612 H61F 0.9900
C613 C614 1.492(15)
C613 H61G 0.9900
C613 H61H 0.9900
C614 H61I 0.9900
C614 H61J 0.9900
C615 C616 1.499(16)
C615 H61K 0.9900
C615 H61L 0.9900
C616 H61M 0.9900
C616 H61N 0.9900
C617 C618 1.529(14)
C617 H61O 0.9900
C617 H61P 0.9900
C618 H61Q 0.9900
C618 H61R 0.9900
N1 C1 1.467(14)
N1 H1A 0.9100
N1 H1B 0.9100
N1 H1C 0.9100
C1 C2 1.488(16)
C1 H1D 0.9900
C1 H1E 0.9900
C2 N2 1.445(15)
C2 H2A 0.9900
C2 H2B 0.9900
N2 H2C 0.9100
N2 H2D 0.9100
N2 H2E 0.9100
N91 C91 1.537(17)
N91 H91A 0.9100
N91 H91B 0.9100
N91 H91C 0.9100
C91 C92 1.546(17)
C91 H91D 0.9900
C91 H91E 0.9900
C92 N92 1.571(17)
C92 H92A 0.9900
C92 H92B 0.9900
N92 H92C 0.9100
N92 H92D 0.9100
N92 H92E 0.9100
C1S C2S 1.510(18)
C1S H51S 0.9800
C1S H51T 0.9800
C1S H51U 0.9800
C2S C3S 1.376(18)
C2S C7S 1.386(15)
C3S C4S 1.37(2)
C3S H53 0.9500
C4S C5S 1.394(19)
C4S H54 0.9500
C5S C6S 1.366(18)
C5S H55 0.9500
C6S C7S 1.377(17)
C6S H56 0.9500
C7S H57 0.9500
